data_7244635
loop_
_publ_author_name
'Ma, Shufang'
'Ying, Jun'
'Zhang, Yanping'
'Tian, Aixiang'

_publ_section_title
;
 Four POM-based complexes modified by multi-nuclear clusters: structures,
 photocatalytic, supercapacitor and chromogenic properties
;
_journal_name_full CrystEngComm
_journal_paper_doi 10.1039/D2CE00255H
_journal_year 2022
_chemical_formula_moiety '4(Mo12 O40 P), C54 H104 Cl2 Cu3 N24 O6'
_chemical_formula_sum 'C54 H104 Cl2 Cu3 Mo48 N24 O166 P4'
_chemical_formula_weight 8736.13
_space_group_crystal_system monoclinic
_space_group_IT_number 14
_space_group_name_Hall '-P 2ybc'
_space_group_name_H-M_alt 'P 1 21/c 1'
_atom_sites_solution_hydrogens geom
_atom_sites_solution_primary iterative
_audit_block_doi 10.5517/ccdc.csd.cc29cm2d
_audit_creation_date 2021-12-21
_audit_creation_method
;
Olex2 1.3
(compiled 2020.06.28 svn.raecde09e for OlexSys, GUI svn.r6132)
;
_audit_update_record
;
2021-12-21 deposited with the CCDC.	2022-03-16 downloaded from the CCDC.
;
_cell_angle_alpha 90
_cell_angle_beta 94.5050(10)
_cell_angle_gamma 90
_cell_formula_units_Z 2
_cell_length_a 19.1589(6)
_cell_length_b 25.1934(8)
_cell_length_c 21.8895(7)
_cell_measurement_reflns_used 9887
_cell_measurement_temperature 296.15
_cell_measurement_theta_max 28.40
_cell_measurement_theta_min 2.28
_cell_volume 10532.9(6)
_computing_cell_refinement 'SAINT V8.18C (?, 2016)'
_computing_data_reduction 'SAINT V8.18C (?, 2016)'
_computing_molecular_graphics 'Olex2 1.3 (Dolomanov et al., 2009)'
_computing_publication_material 'Olex2 1.3 (Dolomanov et al., 2009)'
_computing_structure_refinement 'SHELXL 2018/3 (Sheldrick, 2015)'
_computing_structure_solution 'olex2.solve 1.3 (Bourhis et al., 2015)'
_diffrn_ambient_temperature 296.15
_diffrn_measured_fraction_theta_full 1.000
_diffrn_measured_fraction_theta_max 0.997
_diffrn_measurement_device_type 'Bruker APEX-II CCD'
_diffrn_measurement_method '\f and \w scans'
_diffrn_radiation_monochromator graphite
_diffrn_radiation_type MoK\a
_diffrn_radiation_wavelength 0.71073
_diffrn_reflns_av_R_equivalents 0.0753
_diffrn_reflns_av_unetI/netI 0.0983
_diffrn_reflns_Laue_measured_fraction_full 1.000
_diffrn_reflns_Laue_measured_fraction_max 0.997
_diffrn_reflns_limit_h_max 17
_diffrn_reflns_limit_h_min -25
_diffrn_reflns_limit_k_max 30
_diffrn_reflns_limit_k_min -33
_diffrn_reflns_limit_l_max 29
_diffrn_reflns_limit_l_min -26
_diffrn_reflns_number 77120
_diffrn_reflns_point_group_measured_fraction_full 1.000
_diffrn_reflns_point_group_measured_fraction_max 0.997
_diffrn_reflns_theta_full 25.242
_diffrn_reflns_theta_max 28.451
_diffrn_reflns_theta_min 1.338
_diffrn_source_current 30.0
_diffrn_source_power 1.2
_diffrn_source_voltage 40.0
_diffrn_standards_number 0
_exptl_absorpt_coefficient_mu 3.211
_exptl_absorpt_correction_T_max 0.7457
_exptl_absorpt_correction_T_min 0.5149
_exptl_absorpt_correction_type none
_exptl_absorpt_process_details
;
SADABS-2008/1 (Bruker,2008) was used for absorption correction.
wR2(int) was 0.0999 before and 0.0382 after correction.
The Ratio of minimum to maximum transmission is 0.6905.
The \l/2 correction factor is 0.0015.
;
_exptl_crystal_colour 'deep green'
_exptl_crystal_density_diffrn 2.755
_exptl_crystal_description block
_exptl_crystal_F_000 8242
_exptl_crystal_size_max 0.19
_exptl_crystal_size_mid 0.17
_exptl_crystal_size_min 0.15
_platon_squeeze_details
;
TITL 2_a.res in P2(1)/c
CELL   19.1589   25.1934   21.8895     90.00     94.50     90.00
SPGR P21/c
# Solvent Accessible Volume =      1743
# Electrons Found in S.A.V. =       525
# Note: Atoms in Void are Labelled as Cxxx and Qxxx for all Others
C101 0.647 0.571 0.350 !       5.75 eA-3
C102 0.900 0.694 0.358 !       5.57 eA-3
Q103 0.267 0.945 0.267 !       5.18 eA-3
C104 0.771 0.377 0.165 !       3.14 eA-3
C105 0.118 0.977 0.171 !       3.12 eA-3
C106 0.271 0.922 0.282 !       3.07 eA-3
C107 0.220 0.852 0.338 !       3.00 eA-3
C108 0.909 0.602 0.295 !       2.81 eA-3
Q109 0.765 0.305 0.485 !       2.79 eA-3
C110 1.006 0.477 0.156 !       2.78 eA-3
C111 0.046 0.044 0.321 !       2.61 eA-3
C112 0.865 0.470 0.309 !       2.59 eA-3
C113 0.069 0.041 0.295 !       2.57 eA-3
C114 0.014 0.538 0.971 !       2.53 eA-3
Q115 0.192 0.945 0.689 !       2.51 eA-3
Q116 0.740 0.805 0.725 !       2.50 eA-3
C117 0.048 0.063 0.368 !       2.49 eA-3
C118 0.080 0.499 0.804 !       2.48 eA-3
Q119 0.404 0.601 0.077 !       2.47 eA-3
Q120 0.622 0.055 0.273 !       2.44 eA-3
C121 0.958 0.938 0.605 !       2.44 eA-3
C122 0.982 0.540 0.180 !       2.39 eA-3
C123 0.109 0.077 0.365 !       2.28 eA-3
C124 0.924 0.515 0.165 !       2.28 eA-3
Q125 0.061 0.407 0.350 !       2.27 eA-3
Q126 0.272 0.836 0.780 !       2.26 eA-3
Q127 0.667 0.892 0.052 !       2.25 eA-3
Q128 0.111 0.649 0.093 !       2.21 eA-3
C129 0.080 0.977 0.333 !       2.19 eA-3
C130 0.993 0.047 0.425 !       2.17 eA-3
C131 0.970 0.546 0.142 !       2.17 eA-3
C132 0.980 0.978 0.495 !       2.14 eA-3
Q133 0.348 0.796 0.483 !       2.14 eA-3
Q134 0.626 0.860 0.154 !       2.13 eA-3
Q135 0.316 0.079 0.814 !       2.13 eA-3
Q136 0.733 0.890 0.212 !       2.11 eA-3
C137 0.034 0.954 0.339 !       2.11 eA-3
Q138 0.916 0.890 0.166 !       2.10 eA-3
Q139 0.763 0.234 0.486 !       2.08 eA-3
C140 0.874 0.553 0.917 !       2.07 eA-3
C141 1.003 0.422 0.928 !       2.07 eA-3
C142 0.964 0.991 0.435 !       2.05 eA-3
Q143 0.381 0.298 0.349 !       2.05 eA-3
Q144 0.594 0.156 0.243 !       2.02 eA-3
Q145 0.777 0.054 0.455 !       2.02 eA-3
Q146 0.589 0.249 0.940 !       2.02 eA-3
C147 0.064 0.070 0.430 !       2.01 eA-3
Q148 0.892 0.181 0.382 !       2.01 eA-3
Q149 0.953 0.062 0.428 !       2.01 eA-3
Q150 0.193 0.765 0.173 !       2.01 eA-3
Q151 0.389 0.280 0.076 !       2.00 eA-3
Q152 0.980 0.328 0.406 !       1.99 eA-3
Q153 0.607 0.125 0.262 !       1.98 eA-3
C154 0.925 0.930 0.800 !       1.98 eA-3
Q155 0.780 0.688 0.468 !       1.98 eA-3
Q156 0.372 0.733 0.538 !       1.97 eA-3
Q157 0.346 0.712 0.704 !       1.97 eA-3
Q158 0.710 0.148 0.062 !       1.96 eA-3
C159 0.912 0.562 0.094 !       1.95 eA-3
C160 0.024 0.437 0.023 !       1.95 eA-3
C161 0.178 0.093 0.184 !       1.95 eA-3
C162 0.917 0.547 0.157 !       1.94 eA-3
C163 0.965 0.524 0.102 !       1.94 eA-3
Q164 0.796 0.454 0.972 !       1.94 eA-3
Q165 0.504 0.297 0.848 !       1.93 eA-3
C166 0.934 0.596 0.103 !       1.93 eA-3
Q167 0.596 0.040 0.417 !       1.92 eA-3
Q168 0.893 0.422 0.148 !       1.91 eA-3
C169 0.811 0.556 0.313 !       1.91 eA-3
Q170 0.853 0.897 0.779 !       1.90 eA-3
C171 0.997 0.515 0.926 !       1.90 eA-3
C172 0.063 0.460 0.133 !       1.90 eA-3
Q173 0.875 0.998 0.464 !       1.89 eA-3
C174 0.825 0.915 0.504 !       1.89 eA-3
C175 0.175 0.085 0.496 !       1.89 eA-3
Q176 0.886 0.446 0.328 !       1.88 eA-3
Q177 0.142 0.047 0.610 !       1.87 eA-3
C178 0.935 0.485 0.144 !       1.87 eA-3
Q179 0.839 0.709 0.046 !       1.86 eA-3
C180 0.908 0.991 0.626 !       1.86 eA-3
C181 0.986 0.494 0.133 !       1.86 eA-3
Q182 0.165 0.680 0.109 !       1.85 eA-3
Q183 0.923 0.649 0.026 !       1.84 eA-3
Q184 0.079 0.681 0.079 !       1.84 eA-3
C185 0.917 0.579 0.253 !       1.83 eA-3
Q186 0.905 0.274 0.357 !       1.83 eA-3
Q187 0.529 0.671 0.172 !       1.83 eA-3
C188 0.011 0.031 0.610 !       1.82 eA-3
Q189 0.408 0.812 0.048 !       1.82 eA-3
Q190 0.957 0.412 0.115 !       1.82 eA-3
Q191 0.954 0.759 0.733 !       1.82 eA-3
Q192 0.750 0.712 0.350 !       1.81 eA-3
Q193 0.736 0.351 0.146 !       1.81 eA-3
C194 0.018 0.024 0.460 !       1.81 eA-3
Q195 0.591 0.250 0.837 !       1.80 eA-3
Q196 0.592 0.321 0.359 !       1.79 eA-3
C197 0.023 0.992 0.475 !       1.79 eA-3
Q198 0.114 0.883 0.346 !       1.79 eA-3
Q199 0.151 0.312 0.975 !       1.79 eA-3
;
_refine_diff_density_max 1.687
_refine_diff_density_min -1.376
_refine_diff_density_rms 0.196
_refine_ls_extinction_method none
_refine_ls_goodness_of_fit_ref 1.047
_refine_ls_hydrogen_treatment constr
_refine_ls_matrix_type full
_refine_ls_number_parameters 1357
_refine_ls_number_reflns 26502
_refine_ls_number_restraints 5
_refine_ls_restrained_S_all 9.708
_refine_ls_R_factor_all 0.1216
_refine_ls_R_factor_gt 0.0619
_refine_ls_shift/su_max 0.001
_refine_ls_shift/su_mean 0.000
_refine_ls_structure_factor_coef Fsqd
_refine_ls_weighting_details 'w=1/[\s^2^(Fo^2^)+(0.0493P)^2^+3.0343P] where P=(Fo^2^+2Fc^2^)/3'
_refine_ls_weighting_scheme calc
_refine_ls_wR_factor_gt 0.1126
_refine_ls_wR_factor_ref 0.1301
_reflns_Friedel_coverage 0.000
_reflns_number_gt 15871
_reflns_number_total 26502
_reflns_threshold_expression 'I > 2\s(I)'
_cod_data_source_file d2ce00255h2.cif
_cod_data_source_block 3_sq
_cod_database_code 7244635
_shelx_shelxl_version_number 2018/3
_shelx_space_group_comment
;
The symmetry employed for this shelxl refinement is uniquely defined
by the following loop, which should always be used as a source of
symmetry information in preference to the above space-group names.
They are only intended as comments.
;
_olex2_refinement_description
;
1. Fixed Uiso
 At 1.2 times of:
  All C(H) groups, All C(H,H) groups, All N(H) groups
2. Restrained distances
 O5-O80_$1
 2.8 with sigma of 0.01
 O5-O80_$1 = O30-O63_$1
 3.1 with sigma of 0.01
 O5-O80
 3 with sigma of 0.01
 O41-O78
 3 with sigma of 0.01
3.a Ternary CH refined with riding coordinates:
 N1(H1), N8(H8), N12(H12)
3.b Secondary CH2 refined with riding coordinates:
 C12(H12a,H12b), C22(H22a,H22b), C23(H23a,H23b), C14(H14a,H14b), C13(H13a,
 H13b), C25(H25a,H25b), C24(H24a,H24b), C21(H21a,H21b), C26(H26a,H26b),
 C15(H15a,H15b), C16(H16a,H16b), C6(H6a,H6b), C5(H5a,H5b), C27(H27a,H27b),
 C7(H7a,H7b), C18(H18a,H18b), C3(H3a,H3b), C1(H1a,H1b), C17(H17a,H17b), C4(H4a,
 H4b), C2(H2a,H2b)
3.c Aromatic/amide H refined with riding coordinates:
 C10(H10), C11(H11), C19(H19), C20(H20), N10(H10a), C8(H8a), C9(H9)
;
_platon_squeeze_void_probe_radius 1.20
_olex2_submission_special_instructions 'No special instructions were received'

loop_
_space_group_symop_operation_xyz
'x, y, z'
'-x, y+1/2, -z+1/2'
'-x, -y, -z'
'x, -y-1/2, z-1/2'

loop_
_atom_site_label
_atom_site_type_symbol
_atom_site_fract_x
_atom_site_fract_y
_atom_site_fract_z
_atom_site_U_iso_or_equiv
_atom_site_adp_type
_atom_site_occupancy
_atom_site_site_symmetry_order
_atom_site_calc_flag
_atom_site_refinement_flags_posn
_atom_site_refinement_flags_adp
_atom_site_refinement_flags_occupancy
_atom_site_disorder_assembly
_atom_site_disorder_group
Mo17 Mo 0.80592(3) 0.41452(3) 0.81532(3) 0.02567(16) Uani 1 1 d . . . . .
Mo15 Mo 0.61613(3) 0.40887(3) 0.76649(3) 0.02591(16) Uani 1 1 d . . . . .
Mo16 Mo 0.73369(4) 0.30171(3) 0.72133(3) 0.02729(17) Uani 1 1 d . . . . .
Mo21 Mo 0.61344(4) 0.21998(3) 0.77761(4) 0.02734(17) Uani 1 1 d . . . . .
Mo23 Mo 0.87900(3) 0.31652(3) 0.90591(3) 0.02697(17) Uani 1 1 d . . . . .
Mo24 Mo 0.76330(3) 0.22993(3) 0.98992(4) 0.02923(17) Uani 1 1 d . . . . .
Mo18 Mo 0.78605(3) 0.41650(3) 0.96857(3) 0.02792(17) Uani 1 1 d . . . . .
Mo13 Mo 0.51083(3) 0.32801(3) 0.84422(4) 0.02732(17) Uani 1 1 d . . . . .
Mo14 Mo 0.59703(3) 0.43141(3) 0.91761(4) 0.02788(17) Uani 1 1 d . . . . .
Mo20 Mo 0.59008(3) 0.22323(3) 0.94458(4) 0.02827(17) Uani 1 1 d . . . . .
Mo22 Mo 0.78569(4) 0.20492(3) 0.82533(4) 0.03077(18) Uani 1 1 d . . . . .
Mo19 Mo 0.65426(4) 0.32801(3) 1.03193(4) 0.03163(18) Uani 1 1 d . . . . .
Mo11 Mo 0.72788(4) 0.57541(3) 0.70520(4) 0.03367(19) Uani 1 1 d . . . . .
Mo8 Mo 0.68553(4) 0.78028(3) 0.55589(4) 0.03537(19) Uani 1 1 d . . . . .
Mo9 Mo 0.73989(4) 0.77214(3) 0.72007(4) 0.03594(19) Uani 1 1 d . . . . .
Mo4 Mo 0.85149(4) 0.67531(3) 0.77261(4) 0.0381(2) Uani 1 1 d . . . . .
Mo10 Mo 0.61842(4) 0.67161(3) 0.64705(4) 0.0372(2) Uani 1 1 d . . . . .
Mo1 Mo 0.90967(4) 0.77498(3) 0.68315(4) 0.03645(19) Uani 1 1 d . . . . .
Mo12 Mo 0.67705(4) 0.57696(3) 0.55267(4) 0.0395(2) Uani 1 1 d . . . . .
Mo6 Mo 0.86234(4) 0.58095(3) 0.51392(4) 0.0404(2) Uani 1 1 d . . . . .
Mo7 Mo 0.73795(5) 0.68621(3) 0.45727(4) 0.0427(2) Uani 1 1 d . . . . .
Mo2 Mo 0.97429(4) 0.67299(3) 0.58074(4) 0.0436(2) Uani 1 1 d . . . . .
Mo5 Mo 0.91182(4) 0.57361(4) 0.66663(4) 0.0486(2) Uani 1 1 d . . . . .
Mo3 Mo 0.85450(4) 0.77765(4) 0.51710(4) 0.0529(3) Uani 1 1 d . . . . .
Cu2 Cu 0.500000 0.500000 0.500000 0.0237(3) Uani 1 2 d S . P . .
Cu1 Cu 0.66405(5) 0.43215(4) 0.47832(5) 0.0362(3) Uani 1 1 d . . . . .
P2 P 0.69467(9) 0.31867(7) 0.87564(9) 0.0189(4) Uani 1 1 d . . . . .
P1 P 0.79580(9) 0.67652(8) 0.61406(9) 0.0205(4) Uani 1 1 d . . . . .
Cl1 Cl 0.73493(16) 0.44815(18) 0.40237(15) 0.0978(12) Uani 1 1 d . . . . .
O25 O 0.7613(2) 0.35182(18) 0.8865(2) 0.0207(11) Uani 1 1 d . . . . .
O28 O 0.7700(3) 0.2005(2) 0.9060(3) 0.0301(13) Uani 1 1 d . . . . .
O4 O 0.7909(3) 0.3521(2) 0.7581(2) 0.0286(13) Uani 1 1 d . . . . .
O6 O 0.6563(2) 0.35272(19) 0.7276(2) 0.0263(12) Uani 1 1 d . . . . .
O27 O 0.6322(2) 0.35517(18) 0.8584(2) 0.0212(11) Uani 1 1 d . . . . .
O67 O 0.7768(2) 0.7136(2) 0.5600(2) 0.0262(12) Uani 1 1 d . . . . .
O17 O 0.6903(2) 0.4417(2) 0.9369(3) 0.0286(13) Uani 1 1 d . . . . .
O5 O 0.7120(2) 0.42458(18) 0.7945(2) 0.0259(12) Uani 1 1 d D . . . .
O65 O 0.7327(2) 0.64123(19) 0.6245(2) 0.0212(11) Uani 1 1 d . . . . .
O29 O 0.5323(2) 0.2812(2) 0.9064(3) 0.0310(14) Uani 1 1 d . . . . .
O12 O 0.7878(3) 0.2434(2) 0.7463(3) 0.0319(14) Uani 1 1 d . . . . .
O9 O 0.5946(3) 0.45440(19) 0.8375(3) 0.0287(13) Uani 1 1 d . . . . .
O42 O 0.7844(3) 0.7315(2) 0.7846(3) 0.0333(14) Uani 1 1 d . . . . .
O8 O 0.8110(2) 0.44945(19) 0.8897(3) 0.0274(13) Uani 1 1 d . . . . .
O30 O 0.6080(2) 0.2044(2) 0.8673(3) 0.0290(13) Uani 1 1 d D . . . .
O10 O 0.5312(3) 0.37573(19) 0.7745(3) 0.0288(13) Uani 1 1 d . . . . .
O68 O 0.6867(3) 0.5433(2) 0.6305(3) 0.0326(14) Uani 1 1 d . . . . .
O11 O 0.6531(3) 0.2505(2) 0.7128(3) 0.0300(13) Uani 1 1 d . . . . .
O62 O 0.6326(3) 0.7238(2) 0.5874(3) 0.0294(13) Uani 1 1 d . . . . .
O47 O 0.6719(3) 0.7200(2) 0.7027(3) 0.0304(13) Uani 1 1 d . . . . .
O34 O 0.8307(2) 0.2771(2) 0.9680(3) 0.0296(13) Uani 1 1 d . . . . .
O15 O 0.8656(2) 0.3768(2) 0.9663(3) 0.0306(13) Uani 1 1 d . . . . .
O7 O 0.8856(2) 0.3704(2) 0.8482(3) 0.0300(13) Uani 1 1 d . . . . .
O13 O 0.8526(3) 0.2636(2) 0.8526(3) 0.0297(13) Uani 1 1 d . . . . .
O21 O 0.5531(3) 0.27398(19) 0.7906(3) 0.0287(13) Uani 1 1 d . . . . .
O26 O 0.7032(2) 0.27943(18) 0.8236(2) 0.0206(11) Uani 1 1 d . . . . .
O19 O 0.5112(3) 0.3886(2) 0.8915(3) 0.0311(14) Uani 1 1 d . . . . .
O64 O 0.6446(2) 0.6164(2) 0.7053(3) 0.0287(13) Uani 1 1 d . . . . .
O73 O 0.6772(3) 0.7425(2) 0.4770(3) 0.0361(14) Uani 1 1 d . . . . .
O49 O 0.7748(3) 0.6287(2) 0.7548(3) 0.0299(13) Uani 1 1 d . . . . .
O45 O 0.9160(3) 0.7305(2) 0.7556(3) 0.0343(14) Uani 1 1 d . . . . .
O33 O 0.7382(3) 0.3723(2) 1.0163(3) 0.0314(13) Uani 1 1 d . . . . .
O38 O 0.6717(3) 0.1932(2) 0.9828(3) 0.0352(14) Uani 1 1 d . . . . .
O50 O 0.8157(2) 0.70946(19) 0.6714(2) 0.0227(12) Uani 1 1 d . . . . .
O37 O 0.5926(3) 0.2721(2) 1.0177(3) 0.0336(14) Uani 1 1 d . . . . .
O66 O 0.8580(2) 0.6419(2) 0.5998(2) 0.0250(12) Uani 1 1 d . . . . .
O31 O 0.6816(2) 0.28823(19) 0.9341(2) 0.0222(12) Uani 1 1 d . . . . .
O72 O 0.6037(3) 0.6186(2) 0.5866(3) 0.0323(14) Uani 1 1 d . . . . .
O48 O 0.7193(3) 0.7947(2) 0.6359(3) 0.0300(13) Uani 1 1 d . . . . .
O51 O 0.8787(3) 0.7937(2) 0.6028(3) 0.0353(14) Uani 1 1 d . . . . .
O43 O 0.8308(3) 0.8071(2) 0.7145(3) 0.0348(14) Uani 1 1 d . . . . .
O35 O 0.7295(3) 0.2731(2) 1.0484(3) 0.0336(14) Uani 1 1 d . . . . .
O76 O 0.6833(3) 0.6354(2) 0.4961(3) 0.0353(14) Uani 1 1 d . . . . .
O56 O 0.9857(3) 0.6139(2) 0.6357(3) 0.0436(16) Uani 1 1 d . . . . .
O1 O 0.5959(3) 0.4513(2) 0.7082(3) 0.0354(14) Uani 1 1 d . . . . .
O23 O 0.7003(3) 0.1774(2) 0.7941(3) 0.0341(14) Uani 1 1 d . . . . .
O39 O 0.5290(3) 0.1807(2) 0.9654(3) 0.0376(15) Uani 1 1 d . . . . .
O60 O 0.7667(3) 0.8128(2) 0.5248(3) 0.0423(16) Uani 1 1 d . . . . .
O54 O 0.8180(3) 0.5575(2) 0.6813(3) 0.0346(14) Uani 1 1 d . . . . .
O53 O 0.9626(3) 0.7200(2) 0.6452(3) 0.0363(15) Uani 1 1 d . . . . .
O32 O 0.6041(2) 0.3769(2) 0.9842(3) 0.0309(13) Uani 1 1 d . . . . .
O22 O 0.5617(3) 0.1733(2) 0.7425(3) 0.0369(15) Uani 1 1 d . . . . .
O52 O 0.9044(3) 0.6271(2) 0.7290(3) 0.0367(15) Uani 1 1 d . . . . .
O74 O 0.7677(3) 0.5607(2) 0.5369(3) 0.0356(14) Uani 1 1 d . . . . .
O14 O 0.9631(3) 0.3043(2) 0.9277(3) 0.0364(15) Uani 1 1 d . . . . .
O71 O 0.8095(3) 0.7398(3) 0.4496(3) 0.0453(16) Uani 1 1 d . . . . .
N6 N 0.5242(3) 0.4680(2) 0.4216(3) 0.0232(14) Uani 1 1 d . . . . .
O58 O 0.9220(3) 0.7224(2) 0.5292(3) 0.0396(15) Uani 1 1 d . . . . .
O75 O 0.8132(3) 0.6358(2) 0.4697(3) 0.0424(16) Uani 1 1 d . . . . .
O20 O 0.4257(3) 0.3182(2) 0.8254(3) 0.0399(16) Uani 1 1 d . . . . .
O2 O 0.8484(3) 0.4557(2) 0.7709(3) 0.0363(14) Uani 1 1 d . . . . .
O77 O 0.6264(3) 0.5317(2) 0.5108(3) 0.0424(16) Uani 1 1 d . . . . .
O69 O 0.8969(3) 0.5435(2) 0.5865(3) 0.0410(16) Uani 1 1 d . . . . .
N4 N 0.5310(3) 0.4343(2) 0.5432(3) 0.0262(15) Uani 1 1 d . . . . .
O70 O 0.9456(3) 0.6191(2) 0.5182(3) 0.0441(17) Uani 1 1 d . . . . .
N5 N 0.5836(3) 0.4388(2) 0.4129(3) 0.0280(16) Uani 1 1 d . . . . .
N7 N 0.5205(3) 0.4439(2) 0.3257(3) 0.0257(15) Uani 1 1 d . . . . .
O18 O 0.5578(3) 0.4809(2) 0.9535(3) 0.0411(16) Uani 1 1 d . . . . .
O36 O 0.8106(3) 0.1858(2) 1.0323(3) 0.0405(16) Uani 1 1 d . . . . .
N3 N 0.5961(3) 0.4114(2) 0.5422(3) 0.0281(16) Uani 1 1 d . . . . .
O16 O 0.8129(3) 0.4658(2) 1.0164(3) 0.0412(15) Uani 1 1 d . . . . .
O63 O 0.5403(3) 0.6825(2) 0.6671(3) 0.0478(18) Uani 1 1 d . . . . .
O3 O 0.7486(3) 0.3074(2) 0.6472(3) 0.0433(16) Uani 1 1 d . . . . .
O40 O 0.6397(3) 0.3468(3) 1.1031(3) 0.0466(17) Uani 1 1 d . . . . .
N1 N 0.4059(3) 0.1955(2) 0.6134(3) 0.0282(16) Uani 1 1 d . . . . .
H1 H 0.379887 0.207390 0.575507 0.034 Uiso 1 1 calc R U . . .
O24 O 0.8413(3) 0.1553(2) 0.8148(3) 0.0452(17) Uani 1 1 d . . . . .
O41 O 0.6980(3) 0.8179(2) 0.7558(3) 0.0450(16) Uani 1 1 d D . . . .
O61 O 0.6241(3) 0.8265(2) 0.5401(3) 0.0532(19) Uani 1 1 d . . . . .
N2 N 0.5345(3) 0.3652(2) 0.6026(3) 0.0309(17) Uani 1 1 d . . . . .
O44 O 0.8770(4) 0.6603(2) 0.8453(3) 0.0550(19) Uani 1 1 d . . . . .
O46 O 0.9722(3) 0.8195(2) 0.7032(3) 0.0511(18) Uani 1 1 d . . . . .
O80 O 0.7086(3) 0.5337(2) 0.7571(3) 0.0511(18) Uani 1 1 d D . . . .
N8 N 0.6370(4) 0.5126(3) 0.1794(4) 0.0393(19) Uani 1 1 d . . . . .
H8 H 0.672159 0.486011 0.192929 0.047 Uiso 1 1 calc R U . . .
O57 O 1.0563(3) 0.6832(3) 0.5622(4) 0.057(2) Uani 1 1 d . . . . .
O79 O 0.8742(3) 0.5362(3) 0.4596(3) 0.058(2) Uani 1 1 d . . . . .
C10 C 0.5804(4) 0.4254(3) 0.3561(4) 0.033(2) Uani 1 1 d . . . . .
H10 H 0.614348 0.405704 0.338185 0.040 Uiso 1 1 calc R U . . .
N9 N 0.7474(4) 0.4289(3) 0.5362(4) 0.045(2) Uani 1 1 d . . . . .
C11 C 0.4868(4) 0.4698(3) 0.3689(4) 0.0249(18) Uani 1 1 d . . . . .
H11 H 0.443531 0.486421 0.362159 0.030 Uiso 1 1 calc R U . . .
O83 O 0.3941(5) 0.0817(3) 0.6135(4) 0.070(2) Uani 1 1 d . . . . .
C12 C 0.4954(4) 0.4384(3) 0.2609(4) 0.033(2) Uani 1 1 d . . . . .
H12A H 0.456147 0.462270 0.252276 0.039 Uiso 1 1 calc R U . . .
H12B H 0.478357 0.402482 0.254033 0.039 Uiso 1 1 calc R U . . .
O55 O 0.9574(3) 0.5253(3) 0.7041(3) 0.062(2) Uani 1 1 d . . . . .
O59 O 0.8981(3) 0.8245(3) 0.4824(3) 0.065(2) Uani 1 1 d . . . . .
C19 C 0.4961(4) 0.4059(3) 0.5796(4) 0.031(2) Uani 1 1 d . . . . .
H19 H 0.450341 0.412891 0.588600 0.038 Uiso 1 1 calc R U . . .
C22 C 0.4729(4) 0.2799(3) 0.6059(4) 0.037(2) Uani 1 1 d . . . . .
H22A H 0.506507 0.259227 0.585026 0.044 Uiso 1 1 calc R U . . .
H22B H 0.439977 0.295536 0.575029 0.044 Uiso 1 1 calc R U . . .
C23 C 0.4342(4) 0.2441(3) 0.6470(4) 0.032(2) Uani 1 1 d . . . . .
H23A H 0.465604 0.233213 0.681623 0.039 Uiso 1 1 calc R U . . .
H23B H 0.395731 0.263566 0.662682 0.039 Uiso 1 1 calc R U . . .
C20 C 0.5958(4) 0.3704(3) 0.5787(4) 0.035(2) Uani 1 1 d . . . . .
H20 H 0.633753 0.347799 0.587036 0.042 Uiso 1 1 calc R U . . .
N11 N 0.8512(4) 0.4262(3) 0.5817(5) 0.053(2) Uani 1 1 d . . . . .
C14 C 0.5758(4) 0.5060(3) 0.2172(4) 0.040(2) Uani 1 1 d . . . . .
H14A H 0.538253 0.529396 0.201825 0.048 Uiso 1 1 calc R U . . .
H14B H 0.589459 0.516052 0.259250 0.048 Uiso 1 1 calc R U . . .
O81 O 0.7126(5) 0.5616(4) 0.0875(4) 0.084(3) Uani 1 1 d . . . . .
C13 C 0.5497(5) 0.4499(4) 0.2159(4) 0.041(2) Uani 1 1 d . . . . .
H13A H 0.589217 0.426255 0.224667 0.049 Uiso 1 1 calc R U . . .
H13B H 0.529633 0.441888 0.174870 0.049 Uiso 1 1 calc R U . . .
N10 N 0.7405(4) 0.4294(3) 0.5991(4) 0.061(3) Uani 1 1 d . . . . .
H10A H 0.701930 0.430178 0.616730 0.073 Uiso 1 1 calc R U . . .
C25 C 0.3554(5) 0.1662(4) 0.6508(5) 0.048(3) Uani 1 1 d . . . . .
H25A H 0.376973 0.160016 0.691753 0.058 Uiso 1 1 calc R U . . .
H25B H 0.313777 0.187552 0.654176 0.058 Uiso 1 1 calc R U . . .
C24 C 0.4634(5) 0.1592(3) 0.5960(5) 0.042(2) Uani 1 1 d . . . . .
H24A H 0.496010 0.153406 0.631537 0.051 Uiso 1 1 calc R U . . .
H24B H 0.488805 0.176319 0.564768 0.051 Uiso 1 1 calc R U . . .
C21 C 0.5105(5) 0.3234(3) 0.6425(4) 0.046(3) Uani 1 1 d . . . . .
H21A H 0.479229 0.338588 0.670556 0.055 Uiso 1 1 calc R U . . .
H21B H 0.550403 0.308430 0.666578 0.055 Uiso 1 1 calc R U . . .
N12 N 0.9560(5) 0.2755(4) 0.6408(5) 0.072(3) Uani 1 1 d . . . . .
H12 H 1.006094 0.276282 0.654075 0.087 Uiso 1 1 calc R U . . .
C26 C 0.4366(6) 0.1062(4) 0.5721(5) 0.057(3) Uani 1 1 d . . . . .
H26A H 0.409841 0.111290 0.533043 0.068 Uiso 1 1 calc R U . . .
H26B H 0.475968 0.083305 0.565405 0.068 Uiso 1 1 calc R U . . .
O82 O 0.9256(6) 0.1638(4) 0.6316(6) 0.111(3) Uani 1 1 d . . . . .
C15 C 0.6174(5) 0.5037(5) 0.1122(5) 0.064(3) Uani 1 1 d . . . . .
H15A H 0.581556 0.528775 0.097440 0.077 Uiso 1 1 calc R U . . .
H15B H 0.599067 0.468038 0.105620 0.077 Uiso 1 1 calc R U . . .
C8 C 0.8130(5) 0.4273(3) 0.5298(6) 0.052(3) Uani 1 1 d . . . . .
H8A H 0.831681 0.426854 0.491877 0.063 Uiso 1 1 calc R U . . .
C16 C 0.6699(6) 0.5663(4) 0.1880(6) 0.068(4) Uani 1 1 d . . . . .
H16A H 0.635655 0.593635 0.176636 0.082 Uiso 1 1 calc R U . . .
H16B H 0.686077 0.571326 0.230723 0.082 Uiso 1 1 calc R U . . .
C9 C 0.8026(6) 0.4284(5) 0.6258(6) 0.073(4) Uani 1 1 d . . . . .
H9 H 0.813482 0.429123 0.667922 0.088 Uiso 1 1 calc R U . . .
C6 C 0.9543(5) 0.3656(5) 0.5920(6) 0.085(4) Uani 1 1 d . . . . .
H6A H 0.936785 0.349837 0.553378 0.102 Uiso 1 1 calc R U . . .
H6B H 1.005049 0.366327 0.593385 0.102 Uiso 1 1 calc R U . . .
C5 C 0.9319(6) 0.3332(5) 0.6435(6) 0.080(4) Uani 1 1 d . . . . .
H5A H 0.881184 0.334093 0.642865 0.096 Uiso 1 1 calc R U . . .
H5B H 0.950578 0.348840 0.681909 0.096 Uiso 1 1 calc R U . . .
C27 C 0.3353(6) 0.1138(5) 0.6210(6) 0.074(4) Uani 1 1 d . . . . .
H27A H 0.303690 0.095194 0.646026 0.089 Uiso 1 1 calc R U . . .
H27B H 0.310766 0.120367 0.581267 0.089 Uiso 1 1 calc R U . . .
C7 C 0.9255(5) 0.4234(4) 0.5968(6) 0.074(4) Uani 1 1 d . . . . .
H7A H 0.935984 0.436386 0.638180 0.089 Uiso 1 1 calc R U . . .
H7B H 0.948999 0.446255 0.569260 0.089 Uiso 1 1 calc R U . . .
C18 C 0.6826(6) 0.5111(5) 0.0781(6) 0.079(4) Uani 1 1 d . . . . .
H18A H 0.716810 0.484358 0.091648 0.094 Uiso 1 1 calc R U . . .
H18B H 0.670731 0.505922 0.034656 0.094 Uiso 1 1 calc R U . . .
C3 C 0.9237(6) 0.2461(5) 0.6879(6) 0.073(4) Uani 1 1 d . . . . .
H3A H 0.873642 0.252507 0.683180 0.087 Uiso 1 1 calc R U . . .
H3B H 0.940910 0.260217 0.727491 0.087 Uiso 1 1 calc R U . . .
C1 C 0.9595(8) 0.1897(6) 0.5888(6) 0.092(4) Uani 1 1 d . . . . .
H1A H 0.945654 0.173553 0.549499 0.111 Uiso 1 1 calc R U . . .
H1B H 1.009153 0.182866 0.597319 0.111 Uiso 1 1 calc R U . . .
C17 C 0.7301(6) 0.5707(5) 0.1490(7) 0.077(4) Uani 1 1 d . . . . .
H17A H 0.750114 0.605923 0.153912 0.092 Uiso 1 1 calc R U . . .
H17B H 0.765799 0.545366 0.163543 0.092 Uiso 1 1 calc R U . . .
C4 C 0.9509(7) 0.2455(5) 0.5820(6) 0.091(4) Uani 1 1 d . . . . .
H4A H 0.905442 0.252356 0.560732 0.109 Uiso 1 1 calc R U . . .
H4B H 0.986203 0.258724 0.556506 0.109 Uiso 1 1 calc R U . . .
C2 C 0.9351(9) 0.1888(6) 0.6888(7) 0.105(5) Uani 1 1 d . . . . .
H2A H 0.982424 0.181898 0.705921 0.127 Uiso 1 1 calc R U . . .
H2B H 0.903328 0.172860 0.715876 0.127 Uiso 1 1 calc R U . . .
O78 O 0.7110(4) 0.6779(3) 0.3864(3) 0.068(2) Uani 1 1 d D . . . .

loop_
_atom_site_aniso_label
_atom_site_aniso_U_11
_atom_site_aniso_U_22
_atom_site_aniso_U_33
_atom_site_aniso_U_23
_atom_site_aniso_U_13
_atom_site_aniso_U_12
Mo17 0.0251(3) 0.0231(4) 0.0289(4) 0.0064(3) 0.0024(3) -0.0032(3)
Mo15 0.0275(4) 0.0172(3) 0.0321(5) 0.0063(3) -0.0034(3) 0.0022(3)
Mo16 0.0339(4) 0.0247(4) 0.0240(4) -0.0003(3) 0.0070(3) 0.0000(3)
Mo21 0.0304(4) 0.0162(3) 0.0352(5) -0.0008(3) 0.0012(3) -0.0012(3)
Mo23 0.0172(3) 0.0311(4) 0.0328(5) 0.0062(3) 0.0039(3) 0.0047(3)
Mo24 0.0261(4) 0.0291(4) 0.0326(5) 0.0133(3) 0.0025(3) 0.0048(3)
Mo18 0.0237(3) 0.0301(4) 0.0301(5) -0.0047(3) 0.0030(3) -0.0014(3)
Mo13 0.0188(3) 0.0189(4) 0.0437(5) 0.0032(3) -0.0011(3) 0.0011(3)
Mo14 0.0231(3) 0.0214(4) 0.0392(5) -0.0049(3) 0.0028(3) 0.0053(3)
Mo20 0.0256(4) 0.0247(4) 0.0351(5) 0.0089(3) 0.0061(3) -0.0008(3)
Mo22 0.0323(4) 0.0233(4) 0.0372(5) 0.0004(3) 0.0055(3) 0.0107(3)
Mo19 0.0327(4) 0.0351(4) 0.0285(5) 0.0023(3) 0.0107(3) 0.0011(3)
Mo11 0.0320(4) 0.0258(4) 0.0422(5) 0.0137(4) -0.0038(3) -0.0079(3)
Mo8 0.0434(4) 0.0342(4) 0.0275(5) 0.0097(4) -0.0041(3) 0.0036(3)
Mo9 0.0356(4) 0.0457(5) 0.0259(5) -0.0067(4) -0.0011(3) 0.0053(4)
Mo4 0.0521(5) 0.0321(4) 0.0274(5) 0.0071(4) -0.0137(4) -0.0093(4)
Mo10 0.0230(4) 0.0261(4) 0.0638(6) 0.0077(4) 0.0108(4) 0.0000(3)
Mo1 0.0395(4) 0.0346(4) 0.0354(5) -0.0057(4) 0.0040(3) -0.0186(3)
Mo12 0.0299(4) 0.0520(5) 0.0366(5) -0.0135(4) 0.0026(3) -0.0223(4)
Mo6 0.0323(4) 0.0393(5) 0.0497(6) -0.0168(4) 0.0033(4) -0.0058(3)
Mo7 0.0567(5) 0.0503(5) 0.0200(5) -0.0006(4) -0.0040(4) -0.0009(4)
Mo2 0.0246(4) 0.0473(5) 0.0601(6) -0.0143(4) 0.0116(4) -0.0141(4)
Mo5 0.0395(5) 0.0546(6) 0.0525(6) 0.0147(5) 0.0071(4) 0.0194(4)
Mo3 0.0409(5) 0.0737(7) 0.0429(6) 0.0305(5) -0.0040(4) -0.0272(5)
Cu2 0.0295(7) 0.0191(7) 0.0228(8) -0.0002(6) 0.0033(6) 0.0017(6)
Cu1 0.0300(5) 0.0436(7) 0.0346(7) -0.0002(5) -0.0012(5) 0.0016(5)
P2 0.0191(9) 0.0130(9) 0.0249(12) 0.0032(8) 0.0030(8) 0.0027(7)
P1 0.0190(9) 0.0228(11) 0.0190(11) 0.0020(9) -0.0017(8) -0.0064(8)
Cl1 0.0539(18) 0.183(4) 0.057(2) 0.010(2) 0.0101(15) -0.012(2)
O25 0.018(2) 0.019(3) 0.025(3) 0.003(2) 0.001(2) 0.002(2)
O28 0.028(3) 0.026(3) 0.036(4) 0.011(3) 0.002(2) 0.006(2)
O4 0.030(3) 0.028(3) 0.029(4) 0.006(3) 0.009(2) 0.001(2)
O6 0.030(3) 0.021(3) 0.027(3) 0.001(2) -0.002(2) 0.001(2)
O27 0.019(2) 0.017(3) 0.028(3) 0.002(2) 0.001(2) 0.001(2)
O67 0.024(3) 0.032(3) 0.022(3) 0.004(2) -0.003(2) -0.009(2)
O17 0.022(3) 0.026(3) 0.038(4) -0.003(3) 0.002(2) -0.002(2)
O5 0.022(3) 0.021(3) 0.034(4) 0.005(2) -0.001(2) -0.002(2)
O65 0.023(3) 0.021(3) 0.019(3) 0.002(2) -0.001(2) -0.005(2)
O29 0.021(3) 0.030(3) 0.042(4) 0.007(3) 0.005(2) -0.001(2)
O12 0.031(3) 0.028(3) 0.039(4) -0.002(3) 0.012(3) 0.007(2)
O9 0.029(3) 0.017(3) 0.040(4) 0.002(3) -0.001(2) 0.001(2)
O42 0.044(3) 0.034(3) 0.022(3) 0.000(3) 0.003(3) -0.004(3)
O8 0.021(3) 0.024(3) 0.038(4) 0.002(3) 0.004(2) -0.002(2)
O30 0.028(3) 0.024(3) 0.035(4) 0.005(3) 0.004(2) 0.001(2)
O10 0.027(3) 0.021(3) 0.037(4) 0.001(3) -0.007(2) 0.001(2)
O68 0.031(3) 0.021(3) 0.045(4) 0.004(3) 0.002(3) -0.009(2)
O11 0.035(3) 0.025(3) 0.029(4) -0.002(3) -0.001(2) -0.004(2)
O62 0.027(3) 0.027(3) 0.033(4) 0.003(3) -0.005(2) -0.004(2)
O47 0.030(3) 0.033(3) 0.029(4) 0.004(3) 0.004(2) 0.002(2)
O34 0.023(3) 0.036(3) 0.029(4) 0.007(3) 0.000(2) 0.004(2)
O15 0.021(3) 0.041(3) 0.029(4) 0.001(3) -0.002(2) 0.004(2)
O7 0.023(3) 0.033(3) 0.034(4) 0.004(3) 0.003(2) -0.002(2)
O13 0.025(3) 0.031(3) 0.034(4) 0.004(3) 0.009(2) 0.008(2)
O21 0.033(3) 0.018(3) 0.035(4) -0.002(2) -0.001(2) -0.002(2)
O26 0.025(3) 0.014(3) 0.024(3) 0.003(2) 0.006(2) 0.003(2)
O19 0.023(3) 0.026(3) 0.044(4) -0.002(3) 0.005(2) 0.003(2)
O64 0.024(3) 0.030(3) 0.033(4) 0.009(3) 0.008(2) -0.003(2)
O73 0.037(3) 0.045(4) 0.025(4) 0.009(3) -0.008(3) -0.006(3)
O49 0.033(3) 0.025(3) 0.031(4) 0.005(3) -0.003(2) -0.005(2)
O45 0.038(3) 0.032(3) 0.032(4) 0.001(3) -0.006(3) -0.015(3)
O33 0.026(3) 0.040(3) 0.028(4) -0.002(3) 0.003(2) -0.001(2)
O38 0.031(3) 0.036(3) 0.039(4) 0.015(3) 0.004(3) 0.000(3)
O50 0.024(3) 0.024(3) 0.019(3) 0.004(2) -0.003(2) -0.005(2)
O37 0.030(3) 0.037(3) 0.034(4) 0.007(3) 0.009(3) -0.002(3)
O66 0.019(3) 0.030(3) 0.026(3) -0.002(2) 0.003(2) -0.004(2)
O31 0.020(3) 0.026(3) 0.022(3) 0.006(2) 0.007(2) 0.009(2)
O72 0.023(3) 0.033(3) 0.040(4) 0.003(3) -0.006(2) -0.003(2)
O48 0.035(3) 0.027(3) 0.028(4) 0.002(3) 0.001(2) -0.006(2)
O51 0.036(3) 0.039(3) 0.031(4) 0.006(3) 0.001(3) -0.008(3)
O43 0.042(3) 0.027(3) 0.035(4) -0.002(3) -0.001(3) -0.007(3)
O35 0.035(3) 0.033(3) 0.033(4) 0.011(3) 0.006(3) -0.001(3)
O76 0.030(3) 0.042(4) 0.033(4) -0.002(3) -0.002(3) -0.007(3)
O56 0.027(3) 0.043(4) 0.061(5) -0.003(3) 0.002(3) 0.000(3)
O1 0.037(3) 0.029(3) 0.039(4) 0.011(3) -0.007(3) -0.002(3)
O23 0.039(3) 0.022(3) 0.041(4) 0.002(3) 0.003(3) 0.006(2)
O39 0.034(3) 0.035(3) 0.044(4) 0.014(3) 0.004(3) -0.008(3)
O60 0.050(4) 0.041(4) 0.034(4) 0.021(3) -0.006(3) -0.015(3)
O54 0.032(3) 0.028(3) 0.044(4) 0.003(3) 0.000(3) 0.002(2)
O53 0.029(3) 0.039(4) 0.039(4) -0.002(3) -0.003(3) -0.008(3)
O32 0.023(3) 0.035(3) 0.036(4) -0.002(3) 0.010(2) 0.004(2)
O22 0.044(4) 0.023(3) 0.044(4) -0.003(3) 0.004(3) -0.004(3)
O52 0.030(3) 0.042(4) 0.036(4) 0.007(3) -0.008(3) -0.002(3)
O74 0.029(3) 0.038(3) 0.040(4) -0.007(3) 0.000(3) -0.010(3)
O14 0.016(3) 0.047(4) 0.046(4) 0.006(3) -0.001(2) 0.008(3)
O71 0.047(4) 0.065(4) 0.025(4) 0.013(3) 0.006(3) -0.012(3)
N6 0.029(3) 0.017(3) 0.023(4) 0.001(3) -0.001(3) 0.002(3)
O58 0.034(3) 0.050(4) 0.035(4) 0.000(3) 0.003(3) -0.015(3)
O75 0.037(3) 0.058(4) 0.033(4) -0.008(3) 0.010(3) -0.014(3)
O20 0.018(3) 0.035(3) 0.064(5) 0.009(3) -0.006(3) -0.001(2)
O2 0.036(3) 0.033(3) 0.039(4) 0.008(3) 0.002(3) -0.007(3)
O77 0.032(3) 0.048(4) 0.048(4) -0.018(3) 0.003(3) -0.021(3)
O69 0.032(3) 0.032(3) 0.059(5) -0.011(3) 0.004(3) 0.001(3)
N4 0.033(4) 0.016(3) 0.030(4) 0.002(3) 0.004(3) 0.005(3)
O70 0.033(3) 0.049(4) 0.052(5) -0.017(3) 0.017(3) -0.018(3)
N5 0.026(3) 0.019(3) 0.038(5) -0.005(3) -0.003(3) 0.004(3)
N7 0.028(4) 0.022(3) 0.026(4) -0.003(3) -0.003(3) 0.003(3)
O18 0.038(3) 0.028(3) 0.059(5) -0.006(3) 0.013(3) 0.007(3)
O36 0.038(3) 0.047(4) 0.037(4) 0.025(3) 0.001(3) 0.006(3)
N3 0.029(4) 0.024(4) 0.030(4) -0.001(3) -0.004(3) 0.002(3)
O16 0.034(3) 0.049(4) 0.040(4) -0.011(3) 0.007(3) -0.004(3)
O63 0.027(3) 0.039(4) 0.079(6) 0.002(3) 0.016(3) -0.002(3)
O3 0.060(4) 0.045(4) 0.026(4) -0.002(3) 0.009(3) -0.003(3)
O40 0.052(4) 0.059(4) 0.031(4) -0.005(3) 0.015(3) -0.001(3)
N1 0.029(4) 0.028(4) 0.028(4) 0.007(3) 0.004(3) -0.002(3)
O24 0.043(4) 0.040(4) 0.053(5) 0.000(3) 0.008(3) 0.021(3)
O41 0.051(4) 0.050(4) 0.033(4) -0.014(3) -0.001(3) 0.008(3)
O61 0.060(4) 0.042(4) 0.055(5) 0.021(3) -0.009(3) 0.006(3)
N2 0.039(4) 0.019(4) 0.034(5) 0.002(3) -0.005(3) -0.008(3)
O44 0.075(5) 0.048(4) 0.038(5) 0.012(3) -0.019(3) -0.009(4)
O46 0.045(4) 0.051(4) 0.057(5) -0.010(3) 0.002(3) -0.025(3)
O80 0.055(4) 0.042(4) 0.055(5) 0.021(3) -0.002(3) -0.013(3)
N8 0.040(4) 0.029(4) 0.050(6) -0.001(4) 0.010(4) 0.007(3)
O57 0.029(3) 0.058(4) 0.087(6) -0.014(4) 0.019(3) -0.017(3)
O79 0.064(5) 0.055(4) 0.056(5) -0.031(4) 0.013(4) -0.008(4)
C10 0.037(5) 0.042(5) 0.020(5) -0.007(4) 0.001(4) 0.006(4)
N9 0.038(5) 0.042(5) 0.053(6) -0.006(4) -0.002(4) 0.002(4)
C11 0.031(4) 0.017(4) 0.027(5) 0.000(4) 0.003(4) 0.001(3)
O83 0.121(7) 0.031(4) 0.058(6) 0.011(4) 0.011(5) -0.007(4)
C12 0.037(5) 0.033(5) 0.027(5) -0.002(4) -0.001(4) 0.000(4)
O55 0.050(4) 0.063(5) 0.074(6) 0.020(4) 0.006(4) 0.027(4)
O59 0.056(4) 0.087(6) 0.051(5) 0.035(4) 0.002(4) -0.026(4)
C19 0.027(4) 0.031(5) 0.036(6) 0.003(4) 0.006(4) -0.006(4)
C22 0.042(5) 0.036(5) 0.032(6) 0.002(4) 0.001(4) -0.008(4)
C23 0.039(5) 0.029(5) 0.029(5) 0.003(4) 0.006(4) -0.003(4)
C20 0.039(5) 0.021(4) 0.042(6) 0.003(4) -0.015(4) -0.004(4)
N11 0.041(5) 0.033(5) 0.082(8) 0.000(5) -0.010(5) -0.008(4)
C14 0.047(5) 0.038(5) 0.035(6) -0.009(4) 0.005(4) 0.005(4)
O81 0.098(7) 0.084(6) 0.078(7) 0.016(5) 0.044(5) -0.002(5)
C13 0.049(6) 0.045(6) 0.027(6) -0.005(4) 0.003(4) -0.005(4)
N10 0.046(5) 0.083(7) 0.053(7) -0.004(5) -0.004(4) 0.008(5)
C25 0.052(6) 0.050(6) 0.046(7) 0.011(5) 0.019(5) -0.015(5)
C24 0.045(5) 0.034(5) 0.048(7) 0.005(5) 0.007(5) 0.003(4)
C21 0.070(7) 0.037(5) 0.029(6) 0.007(4) -0.006(5) -0.017(5)
N12 0.082(7) 0.054(6) 0.083(9) 0.002(6) 0.019(6) -0.001(5)
C26 0.092(8) 0.035(6) 0.044(7) 0.004(5) 0.007(6) 0.005(5)
O82 0.139(9) 0.095(8) 0.101(10) -0.007(7) 0.025(7) 0.008(7)
C15 0.054(6) 0.106(10) 0.035(7) -0.007(6) 0.017(5) -0.016(6)
C8 0.052(6) 0.032(5) 0.070(9) 0.005(5) -0.016(6) -0.004(5)
C16 0.088(9) 0.032(6) 0.090(10) -0.004(6) 0.036(7) -0.010(6)
C9 0.060(8) 0.070(8) 0.084(11) 0.002(7) -0.027(7) 0.001(6)
C6 0.036(6) 0.125(12) 0.095(12) -0.002(9) 0.008(6) 0.006(7)
C5 0.051(7) 0.114(12) 0.074(10) 0.019(8) 0.004(6) 0.005(7)
C27 0.090(9) 0.066(8) 0.068(9) 0.005(7) 0.014(7) -0.048(7)
C7 0.044(6) 0.041(6) 0.130(13) 0.002(7) -0.038(7) -0.002(5)
C18 0.083(9) 0.105(11) 0.052(9) -0.030(7) 0.032(7) -0.015(8)
C3 0.070(8) 0.083(10) 0.068(10) 0.004(7) 0.024(7) 0.019(7)
C1 0.128(13) 0.096(12) 0.051(10) -0.002(8) -0.004(8) -0.011(10)
C17 0.088(9) 0.054(8) 0.092(12) -0.002(7) 0.031(8) -0.017(6)
C4 0.127(12) 0.078(10) 0.065(11) 0.008(8) -0.005(8) 0.002(9)
C2 0.139(14) 0.093(12) 0.088(14) 0.006(10) 0.031(10) -0.033(10)
O78 0.081(5) 0.089(6) 0.032(5) 0.001(4) -0.002(4) -0.004(4)

loop_
_atom_type_symbol
_atom_type_description
_atom_type_scat_dispersion_real
_atom_type_scat_dispersion_imag
_atom_type_scat_source
C C 0.0033 0.0016 'International Tables Vol C Tables 4.2.6.8 and 6.1.1.4'
H H 0.0000 0.0000 'International Tables Vol C Tables 4.2.6.8 and 6.1.1.4'
Cl Cl 0.1484 0.1585 'International Tables Vol C Tables 4.2.6.8 and 6.1.1.4'
Cu Cu 0.3201 1.2651 'International Tables Vol C Tables 4.2.6.8 and 6.1.1.4'
Mo Mo -1.6832 0.6857 'International Tables Vol C Tables 4.2.6.8 and 6.1.1.4'
N N 0.0061 0.0033 'International Tables Vol C Tables 4.2.6.8 and 6.1.1.4'
O O 0.0106 0.0060 'International Tables Vol C Tables 4.2.6.8 and 6.1.1.4'
P P 0.1023 0.0942 'International Tables Vol C Tables 4.2.6.8 and 6.1.1.4'

loop_
_geom_angle_atom_site_label_1
_geom_angle_atom_site_label_2
_geom_angle_atom_site_label_3
_geom_angle
_geom_angle_site_symmetry_1
_geom_angle_site_symmetry_3
_geom_angle_publ_flag
O4 Mo17 O25 81.41(19) . . ?
O5 Mo17 O25 82.02(18) . . ?
O5 Mo17 O4 82.2(2) . . ?
O5 Mo17 O8 97.8(2) . . ?
O5 Mo17 O7 151.7(2) . . ?
O8 Mo17 O25 74.99(19) . . ?
O8 Mo17 O4 156.1(2) . . ?
O8 Mo17 O7 87.8(2) . . ?
O7 Mo17 O25 72.60(18) . . ?
O7 Mo17 O4 81.8(2) . . ?
O2 Mo17 O25 171.6(2) . . ?
O2 Mo17 O4 100.1(2) . . ?
O2 Mo17 O5 106.3(2) . . ?
O2 Mo17 O8 102.8(3) . . ?
O2 Mo17 O7 99.4(2) . . ?
O6 Mo15 O27 85.7(2) . . ?
O6 Mo15 O5 83.3(2) . . ?
O6 Mo15 O9 156.2(2) . . ?
O5 Mo15 O27 78.20(18) . . ?
O5 Mo15 O9 83.4(2) . . ?
O9 Mo15 O27 72.28(19) . . ?
O10 Mo15 O6 95.7(2) . . ?
O10 Mo15 O27 74.03(19) . . ?
O10 Mo15 O5 152.2(2) . . ?
O10 Mo15 O9 87.1(2) . . ?
O1 Mo15 O6 102.5(3) . . ?
O1 Mo15 O27 171.3(2) . . ?
O1 Mo15 O5 105.4(2) . . ?
O1 Mo15 O9 100.1(3) . . ?
O1 Mo15 O10 101.9(2) . . ?
O4 Mo16 O6 86.8(2) . . ?
O4 Mo16 O12 96.8(2) . . ?
O4 Mo16 O11 156.8(2) . . ?
O4 Mo16 O26 86.2(2) . . ?
O6 Mo16 O11 81.3(2) . . ?
O6 Mo16 O26 81.35(19) . . ?
O12 Mo16 O6 154.2(2) . . ?
O12 Mo16 O11 85.8(2) . . ?
O12 Mo16 O26 73.4(2) . . ?
O11 Mo16 O26 72.39(19) . . ?
O3 Mo16 O4 103.0(3) . . ?
O3 Mo16 O6 101.4(3) . . ?
O3 Mo16 O12 102.7(3) . . ?
O3 Mo16 O11 98.8(3) . . ?
O3 Mo16 O26 170.4(2) . . ?
O30 Mo21 O26 78.83(18) . . ?
O11 Mo21 O30 153.5(2) . . ?
O11 Mo21 O26 74.9(2) . . ?
O11 Mo21 O23 88.6(2) . . ?
O21 Mo21 O30 84.9(2) . . ?
O21 Mo21 O11 96.5(2) . . ?
O21 Mo21 O26 84.97(19) . . ?
O21 Mo21 O23 155.1(2) . . ?
O23 Mo21 O30 79.9(2) . . ?
O23 Mo21 O26 72.78(19) . . ?
O22 Mo21 O30 103.6(2) . . ?
O22 Mo21 O11 101.8(3) . . ?
O22 Mo21 O21 103.6(2) . . ?
O22 Mo21 O26 171.2(2) . . ?
O22 Mo21 O23 99.2(2) . . ?
O34 Mo23 O25 79.99(18) . . ?
O34 Mo23 O15 80.7(2) . . ?
O15 Mo23 O25 71.28(18) . . ?
O7 Mo23 O25 74.11(19) . . ?
O7 Mo23 O34 153.4(2) . . ?
O7 Mo23 O15 85.2(2) . . ?
O13 Mo23 O25 87.04(19) . . ?
O13 Mo23 O34 87.2(2) . . ?
O13 Mo23 O15 156.6(2) . . ?
O13 Mo23 O7 97.4(2) . . ?
O14 Mo23 O25 167.8(2) . . ?
O14 Mo23 O34 101.8(2) . . ?
O14 Mo23 O15 96.9(2) . . ?
O14 Mo23 O7 102.3(2) . . ?
O14 Mo23 O13 105.1(3) . . ?
O28 Mo24 O31 81.13(18) . . ?
O34 Mo24 O28 84.4(2) . . ?
O34 Mo24 O38 156.2(2) . . ?
O34 Mo24 O31 85.17(19) . . ?
O38 Mo24 O28 82.8(2) . . ?
O38 Mo24 O31 73.06(19) . . ?
O35 Mo24 O28 156.1(2) . . ?
O35 Mo24 O34 95.3(2) . . ?
O35 Mo24 O38 88.5(2) . . ?
O35 Mo24 O31 75.0(2) . . ?
O36 Mo24 O28 101.1(3) . . ?
O36 Mo24 O34 102.3(2) . . ?
O36 Mo24 O38 99.9(3) . . ?
O36 Mo24 O31 172.4(2) . . ?
O36 Mo24 O35 102.3(3) . . ?
O17 Mo18 O25 80.67(18) . . ?
O8 Mo18 O25 71.87(18) . . ?
O8 Mo18 O17 81.2(2) . . ?
O15 Mo18 O25 74.3(2) . . ?
O15 Mo18 O17 154.6(2) . . ?
O15 Mo18 O8 87.0(2) . . ?
O33 Mo18 O25 86.4(2) . . ?
O33 Mo18 O17 84.4(2) . . ?
O33 Mo18 O8 155.5(2) . . ?
O33 Mo18 O15 98.0(2) . . ?
O16 Mo18 O25 169.7(2) . . ?
O16 Mo18 O17 102.0(2) . . ?
O16 Mo18 O8 98.5(3) . . ?
O16 Mo18 O15 102.0(3) . . ?
O16 Mo18 O33 103.8(3) . . ?
O29 Mo13 O27 85.96(19) . . ?
O29 Mo13 O10 155.5(2) . . ?
O29 Mo13 O21 85.4(2) . . ?
O29 Mo13 O19 97.2(2) . . ?
O10 Mo13 O27 71.67(18) . . ?
O10 Mo13 O21 81.4(2) . . ?
O21 Mo13 O27 80.74(18) . . ?
O19 Mo13 O27 74.47(19) . . ?
O19 Mo13 O10 86.5(2) . . ?
O19 Mo13 O21 154.8(2) . . ?
O20 Mo13 O27 169.7(2) . . ?
O20 Mo13 O29 104.3(3) . . ?
O20 Mo13 O10 98.4(3) . . ?
O20 Mo13 O21 100.7(3) . . ?
O20 Mo13 O19 102.9(3) . . ?
O17 Mo14 O27 85.91(19) . . ?
O17 Mo14 O9 97.3(2) . . ?
O17 Mo14 O19 155.1(2) . . ?
O17 Mo14 O32 85.4(2) . . ?
O9 Mo14 O27 74.31(19) . . ?
O9 Mo14 O19 86.5(2) . . ?
O9 Mo14 O32 154.7(2) . . ?
O19 Mo14 O27 71.38(18) . . ?
O32 Mo14 O27 80.86(19) . . ?
O32 Mo14 O19 81.1(2) . . ?
O18 Mo14 O27 169.5(2) . . ?
O18 Mo14 O17 104.6(3) . . ?
O18 Mo14 O9 103.4(3) . . ?
O18 Mo14 O19 98.3(2) . . ?
O18 Mo14 O32 100.1(3) . . ?
O29 Mo20 O37 82.1(2) . . ?
O29 Mo20 O31 81.17(18) . . ?
O30 Mo20 O29 86.6(2) . . ?
O30 Mo20 O38 95.6(2) . . ?
O30 Mo20 O37 154.8(2) . . ?
O30 Mo20 O31 84.13(19) . . ?
O38 Mo20 O29 155.1(2) . . ?
O38 Mo20 O37 85.7(2) . . ?
O38 Mo20 O31 74.38(19) . . ?
O37 Mo20 O31 71.98(19) . . ?
O39 Mo20 O29 102.0(2) . . ?
O39 Mo20 O30 105.8(3) . . ?
O39 Mo20 O38 101.3(2) . . ?
O39 Mo20 O37 98.5(3) . . ?
O39 Mo20 O31 169.6(2) . . ?
O28 Mo22 O12 153.2(2) . . ?
O28 Mo22 O13 84.7(2) . . ?
O28 Mo22 O26 84.65(19) . . ?
O28 Mo22 O23 97.3(2) . . ?
O12 Mo22 O13 81.0(2) . . ?
O12 Mo22 O26 70.76(18) . . ?
O13 Mo22 O26 80.66(18) . . ?
O23 Mo22 O12 86.5(2) . . ?
O23 Mo22 O13 154.7(2) . . ?
O23 Mo22 O26 74.46(19) . . ?
O24 Mo22 O28 104.1(3) . . ?
O24 Mo22 O12 100.8(3) . . ?
O24 Mo22 O13 101.0(3) . . ?
O24 Mo22 O26 171.2(3) . . ?
O24 Mo22 O23 102.9(3) . . ?
O33 Mo19 O31 81.37(19) . . ?
O33 Mo19 O35 80.9(2) . . ?
O37 Mo19 O33 154.7(2) . . ?
O37 Mo19 O31 73.8(2) . . ?
O37 Mo19 O35 86.9(2) . . ?
O35 Mo19 O31 71.1(2) . . ?
O32 Mo19 O33 85.4(2) . . ?
O32 Mo19 O37 96.7(2) . . ?
O32 Mo19 O31 85.2(2) . . ?
O32 Mo19 O35 154.1(2) . . ?
O40 Mo19 O33 101.3(3) . . ?
O40 Mo19 O37 102.8(3) . . ?
O40 Mo19 O31 171.7(2) . . ?
O40 Mo19 O35 101.4(3) . . ?
O40 Mo19 O32 102.8(3) . . ?
O68 Mo11 O65 73.00(19) . . ?
O64 Mo11 O65 73.17(19) . . ?
O64 Mo11 O68 86.6(2) . . ?
O64 Mo11 O49 88.6(2) . . ?
O49 Mo11 O65 83.7(2) . . ?
O49 Mo11 O68 156.6(2) . . ?
O54 Mo11 O65 82.8(2) . . ?
O54 Mo11 O68 89.3(2) . . ?
O54 Mo11 O64 155.8(2) . . ?
O54 Mo11 O49 85.8(2) . . ?
O80 Mo11 O65 168.9(2) . . ?
O80 Mo11 O68 102.8(3) . . ?
O80 Mo11 O64 96.6(3) . . ?
O80 Mo11 O49 100.5(3) . . ?
O80 Mo11 O54 107.6(3) . . ?
O62 Mo8 O67 82.68(19) . . ?
O62 Mo8 O73 87.0(2) . . ?
O62 Mo8 O60 155.6(2) . . ?
O73 Mo8 O67 72.9(2) . . ?
O48 Mo8 O67 84.5(2) . . ?
O48 Mo8 O62 87.7(2) . . ?
O48 Mo8 O73 157.2(2) . . ?
O48 Mo8 O60 91.1(2) . . ?
O60 Mo8 O67 73.0(2) . . ?
O60 Mo8 O73 84.7(2) . . ?
O61 Mo8 O67 170.1(3) . . ?
O61 Mo8 O62 102.0(3) . . ?
O61 Mo8 O73 98.5(3) . . ?
O61 Mo8 O48 104.2(3) . . ?
O61 Mo8 O60 101.8(3) . . ?
O42 Mo9 O50 74.2(2) . . ?
O42 Mo9 O48 156.1(2) . . ?
O42 Mo9 O43 86.5(2) . . ?
O47 Mo9 O42 92.1(2) . . ?
O47 Mo9 O50 83.42(19) . . ?
O47 Mo9 O48 85.8(2) . . ?
O47 Mo9 O43 155.6(2) . . ?
O48 Mo9 O50 81.9(2) . . ?
O48 Mo9 O43 85.7(2) . . ?
O43 Mo9 O50 72.73(19) . . ?
O41 Mo9 O42 103.5(3) . . ?
O41 Mo9 O47 103.5(3) . . ?
O41 Mo9 O50 172.9(2) . . ?
O41 Mo9 O48 100.1(3) . . ?
O41 Mo9 O43 100.6(3) . . ?
O42 Mo4 O50 73.9(2) . . ?
O49 Mo4 O42 88.2(2) . . ?
O49 Mo4 O45 155.5(2) . . ?
O49 Mo4 O50 82.7(2) . . ?
O45 Mo4 O42 86.6(2) . . ?
O45 Mo4 O50 72.9(2) . . ?
O52 Mo4 O42 157.4(2) . . ?
O52 Mo4 O49 86.4(2) . . ?
O52 Mo4 O45 89.3(2) . . ?
O52 Mo4 O50 83.7(2) . . ?
O44 Mo4 O42 100.6(3) . . ?
O44 Mo4 O49 102.7(3) . . ?
O44 Mo4 O45 101.8(3) . . ?
O44 Mo4 O50 172.3(3) . . ?
O44 Mo4 O52 102.0(3) . . ?
O62 Mo10 O65 84.13(19) . . ?
O62 Mo10 O47 84.3(2) . . ?
O62 Mo10 O64 156.5(2) . . ?
O47 Mo10 O65 83.39(19) . . ?
O64 Mo10 O65 73.26(19) . . ?
O64 Mo10 O47 86.6(2) . . ?
O72 Mo10 O65 73.71(19) . . ?
O72 Mo10 O62 91.7(2) . . ?
O72 Mo10 O47 157.0(2) . . ?
O72 Mo10 O64 88.2(2) . . ?
O63 Mo10 O65 170.6(2) . . ?
O63 Mo10 O62 104.8(3) . . ?
O63 Mo10 O47 100.2(3) . . ?
O63 Mo10 O64 98.1(3) . . ?
O63 Mo10 O72 102.7(3) . . ?
O45 Mo1 O50 72.16(19) . . ?
O45 Mo1 O53 86.3(2) . . ?
O51 Mo1 O45 155.4(2) . . ?
O51 Mo1 O50 83.9(2) . . ?
O51 Mo1 O43 91.7(2) . . ?
O51 Mo1 O53 85.1(3) . . ?
O43 Mo1 O45 87.2(2) . . ?
O43 Mo1 O50 74.0(2) . . ?
O43 Mo1 O53 156.9(2) . . ?
O53 Mo1 O50 82.98(19) . . ?
O46 Mo1 O45 100.1(3) . . ?
O46 Mo1 O50 170.8(3) . . ?
O46 Mo1 O51 104.2(3) . . ?
O46 Mo1 O43 101.2(3) . . ?
O46 Mo1 O53 101.7(3) . . ?
O68 Mo12 O65 73.23(19) . . ?
O68 Mo12 O72 85.4(2) . . ?
O68 Mo12 O76 155.2(2) . . ?
O72 Mo12 O65 71.89(19) . . ?
O76 Mo12 O65 82.1(2) . . ?
O76 Mo12 O72 85.2(2) . . ?
O74 Mo12 O65 84.2(2) . . ?
O74 Mo12 O68 92.4(2) . . ?
O74 Mo12 O72 155.6(2) . . ?
O74 Mo12 O76 86.7(2) . . ?
O77 Mo12 O65 169.9(2) . . ?
O77 Mo12 O68 101.1(3) . . ?
O77 Mo12 O72 99.6(2) . . ?
O77 Mo12 O76 103.0(3) . . ?
O77 Mo12 O74 104.7(3) . . ?
O74 Mo6 O66 83.12(19) . . ?
O75 Mo6 O66 83.6(2) . . ?
O75 Mo6 O74 83.7(2) . . ?
O75 Mo6 O69 155.0(2) . . ?
O69 Mo6 O66 72.6(2) . . ?
O69 Mo6 O74 85.8(2) . . ?
O70 Mo6 O66 73.5(2) . . ?
O70 Mo6 O74 156.5(2) . . ?
O70 Mo6 O75 92.2(3) . . ?
O70 Mo6 O69 88.5(3) . . ?
O79 Mo6 O66 173.0(3) . . ?
O79 Mo6 O74 100.6(3) . . ?
O79 Mo6 O75 102.7(3) . . ?
O79 Mo6 O69 101.6(3) . . ?
O79 Mo6 O70 102.8(3) . . ?
O73 Mo7 O67 74.1(2) . . ?
O73 Mo7 O71 87.2(3) . . ?
O73 Mo7 O75 157.4(2) . . ?
O76 Mo7 O67 85.2(2) . . ?
O76 Mo7 O73 91.8(2) . . ?
O76 Mo7 O71 158.0(2) . . ?
O76 Mo7 O75 85.8(2) . . ?
O71 Mo7 O67 73.3(2) . . ?
O75 Mo7 O67 83.4(2) . . ?
O75 Mo7 O71 86.8(3) . . ?
O78 Mo7 O67 170.8(3) . . ?
O78 Mo7 O73 99.2(3) . . ?
O78 Mo7 O76 101.4(3) . . ?
O78 Mo7 O71 100.5(3) . . ?
O78 Mo7 O75 103.3(3) . . ?
O56 Mo2 O66 72.7(2) . . ?
O56 Mo2 O70 85.0(3) . . ?
O53 Mo2 O66 84.7(2) . . ?
O53 Mo2 O56 91.8(3) . . ?
O53 Mo2 O58 86.8(3) . . ?
O53 Mo2 O70 156.2(2) . . ?
O58 Mo2 O66 82.3(2) . . ?
O58 Mo2 O56 155.0(2) . . ?
O58 Mo2 O70 86.2(3) . . ?
O70 Mo2 O66 71.8(2) . . ?
O57 Mo2 O66 169.4(3) . . ?
O57 Mo2 O56 102.1(3) . . ?
O57 Mo2 O53 104.8(3) . . ?
O57 Mo2 O58 102.4(3) . . ?
O57 Mo2 O70 98.9(3) . . ?
O56 Mo5 O66 72.6(2) . . ?
O56 Mo5 O52 88.6(2) . . ?
O56 Mo5 O69 87.0(3) . . ?
O54 Mo5 O66 83.7(2) . . ?
O54 Mo5 O56 156.0(2) . . ?
O54 Mo5 O52 84.7(2) . . ?
O54 Mo5 O69 89.7(2) . . ?
O52 Mo5 O66 83.1(2) . . ?
O69 Mo5 O66 72.8(2) . . ?
O69 Mo5 O52 155.7(2) . . ?
O55 Mo5 O66 171.1(3) . . ?
O55 Mo5 O56 100.9(3) . . ?
O55 Mo5 O54 103.1(3) . . ?
O55 Mo5 O52 103.0(3) . . ?
O55 Mo5 O69 101.3(3) . . ?
O51 Mo3 O67 82.6(2) . . ?
O60 Mo3 O67 72.8(2) . . ?
O60 Mo3 O51 87.9(2) . . ?
O71 Mo3 O67 73.4(2) . . ?
O71 Mo3 O51 155.9(2) . . ?
O71 Mo3 O60 87.3(3) . . ?
O58 Mo3 O67 83.8(2) . . ?
O58 Mo3 O51 84.8(2) . . ?
O58 Mo3 O60 156.2(2) . . ?
O58 Mo3 O71 90.1(3) . . ?
O59 Mo3 O67 172.3(3) . . ?
O59 Mo3 O51 101.8(3) . . ?
O59 Mo3 O60 100.9(3) . . ?
O59 Mo3 O71 102.4(3) . . ?
O59 Mo3 O58 102.8(3) . . ?
N6 Cu2 N6 180.0(3) 3_666 . ?
N4 Cu2 N6 89.5(3) 3_666 3_666 ?
N4 Cu2 N6 90.5(3) . 3_666 ?
N4 Cu2 N6 89.5(3) . . ?
N4 Cu2 N6 90.5(3) 3_666 . ?
N4 Cu2 N4 180.0(3) . 3_666 ?
N5 Cu1 Cl1 86.2(2) . . ?
N5 Cu1 N3 90.8(3) . . ?
N3 Cu1 Cl1 174.4(2) . . ?
N9 Cu1 Cl1 88.7(3) . . ?
N9 Cu1 N5 174.6(3) . . ?
N9 Cu1 N3 94.5(3) . . ?
O25 P2 O27 109.7(3) . . ?
O25 P2 O31 109.5(3) . . ?
O26 P2 O25 109.4(3) . . ?
O26 P2 O27 109.4(3) . . ?
O26 P2 O31 109.5(3) . . ?
O31 P2 O27 109.3(3) . . ?
O67 P1 O65 109.1(3) . . ?
O50 P1 O67 109.4(3) . . ?
O50 P1 O65 110.0(3) . . ?
O50 P1 O66 109.2(3) . . ?
O66 P1 O67 109.5(3) . . ?
O66 P1 O65 109.7(3) . . ?
Mo17 O25 Mo23 88.95(15) . . ?
Mo17 O25 Mo18 88.85(15) . . ?
Mo23 O25 Mo18 89.50(16) . . ?
P2 O25 Mo17 126.1(3) . . ?
P2 O25 Mo23 125.4(3) . . ?
P2 O25 Mo18 126.1(3) . . ?
Mo22 O28 Mo24 154.1(3) . . ?
Mo16 O4 Mo17 150.3(3) . . ?
Mo15 O6 Mo16 150.6(3) . . ?
Mo15 O27 Mo14 88.81(15) . . ?
Mo13 O27 Mo15 89.64(16) . . ?
Mo13 O27 Mo14 89.33(15) . . ?
P2 O27 Mo15 125.8(3) . . ?
P2 O27 Mo13 125.9(3) . . ?
P2 O27 Mo14 125.7(3) . . ?
Mo8 O67 Mo3 89.30(17) . . ?
Mo7 O67 Mo8 89.71(17) . . ?
Mo7 O67 Mo3 89.03(17) . . ?
P1 O67 Mo8 125.5(3) . . ?
P1 O67 Mo7 125.7(3) . . ?
P1 O67 Mo3 126.0(3) . . ?
Mo14 O17 Mo18 152.4(3) . . ?
Mo17 O5 Mo15 159.8(3) . . ?
Mo11 O65 Mo12 88.62(15) . . ?
Mo10 O65 Mo11 88.90(16) . . ?
Mo10 O65 Mo12 89.10(15) . . ?
P1 O65 Mo11 125.5(3) . . ?
P1 O65 Mo10 125.9(3) . . ?
P1 O65 Mo12 126.7(3) . . ?
Mo13 O29 Mo20 151.5(3) . . ?
Mo16 O12 Mo22 126.4(3) . . ?
Mo14 O9 Mo15 124.6(3) . . ?
Mo9 O42 Mo4 123.9(3) . . ?
Mo17 O8 Mo18 124.2(3) . . ?
Mo20 O30 Mo21 152.4(3) . . ?
Mo15 O10 Mo13 124.6(3) . . ?
Mo12 O68 Mo11 125.2(3) . . ?
Mo21 O11 Mo16 124.1(3) . . ?
Mo10 O62 Mo8 151.5(3) . . ?
Mo9 O47 Mo10 152.6(3) . . ?
Mo24 O34 Mo23 151.5(3) . . ?
Mo18 O15 Mo23 125.0(3) . . ?
Mo23 O7 Mo17 124.3(3) . . ?
Mo23 O13 Mo22 150.0(3) . . ?
Mo21 O21 Mo13 152.5(3) . . ?
Mo16 O26 Mo21 88.53(17) . . ?
Mo16 O26 Mo22 89.40(16) . . ?
Mo21 O26 Mo22 88.22(15) . . ?
P2 O26 Mo16 125.9(3) . . ?
P2 O26 Mo21 126.4(3) . . ?
P2 O26 Mo22 126.2(3) . . ?
Mo13 O19 Mo14 124.8(3) . . ?
Mo11 O64 Mo10 124.5(3) . . ?
Mo7 O73 Mo8 123.3(3) . . ?
Mo4 O49 Mo11 151.1(3) . . ?
Mo4 O45 Mo1 125.3(3) . . ?
Mo18 O33 Mo19 152.0(3) . . ?
Mo20 O38 Mo24 123.3(3) . . ?
Mo4 O50 Mo9 88.05(17) . . ?
Mo4 O50 Mo1 89.45(16) . . ?
Mo1 O50 Mo9 88.61(16) . . ?
P1 O50 Mo9 126.2(3) . . ?
P1 O50 Mo4 126.3(3) . . ?
P1 O50 Mo1 126.0(3) . . ?
Mo19 O37 Mo20 125.0(3) . . ?
Mo2 O66 Mo6 89.03(16) . . ?
Mo2 O66 Mo5 88.88(16) . . ?
Mo5 O66 Mo6 88.81(17) . . ?
P1 O66 Mo6 126.3(3) . . ?
P1 O66 Mo2 126.3(3) . . ?
P1 O66 Mo5 125.5(3) . . ?
Mo24 O31 Mo20 89.20(16) . . ?
Mo24 O31 Mo19 88.91(17) . . ?
Mo20 O31 Mo19 89.29(16) . . ?
P2 O31 Mo24 126.0(3) . . ?
P2 O31 Mo20 125.8(3) . . ?
P2 O31 Mo19 125.8(3) . . ?
Mo10 O72 Mo12 125.2(3) . . ?
Mo8 O48 Mo9 150.4(3) . . ?
Mo1 O51 Mo3 153.0(3) . . ?
Mo1 O43 Mo9 124.6(3) . . ?
Mo24 O35 Mo19 124.8(3) . . ?
Mo7 O76 Mo12 149.8(3) . . ?
Mo5 O56 Mo2 125.8(3) . . ?
Mo22 O23 Mo21 124.4(3) . . ?
Mo3 O60 Mo8 124.9(3) . . ?
Mo5 O54 Mo11 153.1(3) . . ?
Mo2 O53 Mo1 150.8(3) . . ?
Mo19 O32 Mo14 151.3(3) . . ?
Mo4 O52 Mo5 151.4(3) . . ?
Mo12 O74 Mo6 151.9(3) . . ?
Mo3 O71 Mo7 124.1(3) . . ?
N5 N6 Cu2 125.9(5) . . ?
C11 N6 Cu2 126.8(5) . . ?
C11 N6 N5 107.3(6) . . ?
Mo3 O58 Mo2 151.3(3) . . ?
Mo6 O75 Mo7 152.9(3) . . ?
Mo5 O69 Mo6 125.5(3) . . ?
N3 N4 Cu2 125.6(5) . . ?
C19 N4 Cu2 127.4(6) . . ?
C19 N4 N3 106.9(6) . . ?
Mo6 O70 Mo2 125.6(3) . . ?
N6 N5 Cu1 122.4(5) . . ?
C10 N5 Cu1 129.6(5) . . ?
C10 N5 N6 107.2(6) . . ?
C10 N7 C12 129.7(7) . . ?
C11 N7 C10 104.6(7) . . ?
C11 N7 C12 125.7(6) . . ?
N4 N3 Cu1 121.9(5) . . ?
C20 N3 Cu1 130.7(6) . . ?
C20 N3 N4 105.9(7) . . ?
C23 N1 H1 107.7 . . ?
C23 N1 C25 110.8(7) . . ?
C25 N1 H1 107.7 . . ?
C24 N1 H1 107.7 . . ?
C24 N1 C23 112.0(6) . . ?
C24 N1 C25 110.7(6) . . ?
C19 N2 C21 125.9(8) . . ?
C20 N2 C19 104.7(7) . . ?
C20 N2 C21 129.4(7) . . ?
C14 N8 H8 107.8 . . ?
C14 N8 C15 112.2(7) . . ?
C14 N8 C16 111.8(7) . . ?
C15 N8 H8 107.8 . . ?
C16 N8 H8 107.8 . . ?
C16 N8 C15 109.2(8) . . ?
N5 C10 N7 110.9(7) . . ?
N5 C10 H10 124.5 . . ?
N7 C10 H10 124.5 . . ?
N10 N9 Cu1 120.2(6) . . ?
C8 N9 Cu1 133.7(8) . . ?
C8 N9 N10 106.1(8) . . ?
N6 C11 N7 109.9(7) . . ?
N6 C11 H11 125.0 . . ?
N7 C11 H11 125.0 . . ?
C27 O83 C26 109.4(8) . . ?
N7 C12 H12A 108.5 . . ?
N7 C12 H12B 108.5 . . ?
N7 C12 C13 114.9(7) . . ?
H12A C12 H12B 107.5 . . ?
C13 C12 H12A 108.5 . . ?
C13 C12 H12B 108.5 . . ?
N4 C19 N2 111.0(7) . . ?
N4 C19 H19 124.5 . . ?
N2 C19 H19 124.5 . . ?
H22A C22 H22B 108.1 . . ?
C23 C22 H22A 109.5 . . ?
C23 C22 H22B 109.5 . . ?
C21 C22 H22A 109.5 . . ?
C21 C22 H22B 109.5 . . ?
C21 C22 C23 110.7(8) . . ?
N1 C23 C22 111.7(7) . . ?
N1 C23 H23A 109.3 . . ?
N1 C23 H23B 109.3 . . ?
C22 C23 H23A 109.3 . . ?
C22 C23 H23B 109.3 . . ?
H23A C23 H23B 107.9 . . ?
N3 C20 N2 111.4(7) . . ?
N3 C20 H20 124.3 . . ?
N2 C20 H20 124.3 . . ?
C8 N11 C9 104.1(9) . . ?
C8 N11 C7 132.9(11) . . ?
C9 N11 C7 123.1(11) . . ?
N8 C14 H14A 109.3 . . ?
N8 C14 H14B 109.3 . . ?
N8 C14 C13 111.7(7) . . ?
H14A C14 H14B 108.0 . . ?
C13 C14 H14A 109.3 . . ?
C13 C14 H14B 109.3 . . ?
C17 O81 C18 110.9(9) . . ?
C12 C13 H13A 108.7 . . ?
C12 C13 H13B 108.7 . . ?
C14 C13 C12 114.3(7) . . ?
C14 C13 H13A 108.7 . . ?
C14 C13 H13B 108.7 . . ?
H13A C13 H13B 107.6 . . ?
N9 N10 H10A 126.5 . . ?
C9 N10 N9 107.0(10) . . ?
C9 N10 H10A 126.5 . . ?
N1 C25 H25A 109.6 . . ?
N1 C25 H25B 109.6 . . ?
H25A C25 H25B 108.1 . . ?
C27 C25 N1 110.3(8) . . ?
C27 C25 H25A 109.6 . . ?
C27 C25 H25B 109.6 . . ?
N1 C24 H24A 109.0 . . ?
N1 C24 H24B 109.0 . . ?
N1 C24 C26 112.9(7) . . ?
H24A C24 H24B 107.8 . . ?
C26 C24 H24A 109.0 . . ?
C26 C24 H24B 109.0 . . ?
N2 C21 C22 111.4(7) . . ?
N2 C21 H21A 109.4 . . ?
N2 C21 H21B 109.4 . . ?
C22 C21 H21A 109.4 . . ?
C22 C21 H21B 109.4 . . ?
H21A C21 H21B 108.0 . . ?
C5 N12 H12 105.2 . . ?
C3 N12 H12 105.2 . . ?
C3 N12 C5 108.2(9) . . ?
C3 N12 C4 110.6(10) . . ?
C4 N12 H12 105.2 . . ?
C4 N12 C5 121.2(11) . . ?
O83 C26 C24 111.4(9) . . ?
O83 C26 H26A 109.4 . . ?
O83 C26 H26B 109.4 . . ?
C24 C26 H26A 109.4 . . ?
C24 C26 H26B 109.4 . . ?
H26A C26 H26B 108.0 . . ?
C1 O82 C2 111.5(12) . . ?
N8 C15 H15A 110.1 . . ?
N8 C15 H15B 110.1 . . ?
N8 C15 C18 108.0(8) . . ?
H15A C15 H15B 108.4 . . ?
C18 C15 H15A 110.1 . . ?
C18 C15 H15B 110.1 . . ?
N9 C8 N11 113.4(11) . . ?
N9 C8 H8A 123.3 . . ?
N11 C8 H8A 123.3 . . ?
N8 C16 H16A 109.8 . . ?
N8 C16 H16B 109.8 . . ?
H16A C16 H16B 108.3 . . ?
C17 C16 N8 109.4(9) . . ?
C17 C16 H16A 109.8 . . ?
C17 C16 H16B 109.8 . . ?
N11 C9 H9 125.3 . . ?
N10 C9 N11 109.4(12) . . ?
N10 C9 H9 125.3 . . ?
H6A C6 H6B 108.2 . . ?
C5 C6 H6A 109.7 . . ?
C5 C6 H6B 109.7 . . ?
C5 C6 C7 109.6(11) . . ?
C7 C6 H6A 109.7 . . ?
C7 C6 H6B 109.7 . . ?
N12 C5 H5A 109.1 . . ?
N12 C5 H5B 109.1 . . ?
C6 C5 N12 112.7(11) . . ?
C6 C5 H5A 109.1 . . ?
C6 C5 H5B 109.1 . . ?
H5A C5 H5B 107.8 . . ?
O83 C27 C25 112.0(9) . . ?
O83 C27 H27A 109.2 . . ?
O83 C27 H27B 109.2 . . ?
C25 C27 H27A 109.2 . . ?
C25 C27 H27B 109.2 . . ?
H27A C27 H27B 107.9 . . ?
N11 C7 C6 112.3(8) . . ?
N11 C7 H7A 109.1 . . ?
N11 C7 H7B 109.1 . . ?
C6 C7 H7A 109.1 . . ?
C6 C7 H7B 109.1 . . ?
H7A C7 H7B 107.9 . . ?
O81 C18 C15 112.6(10) . . ?
O81 C18 H18A 109.1 . . ?
O81 C18 H18B 109.1 . . ?
C15 C18 H18A 109.1 . . ?
C15 C18 H18B 109.1 . . ?
H18A C18 H18B 107.8 . . ?
N12 C3 H3A 108.2 . . ?
N12 C3 H3B 108.2 . . ?
N12 C3 C2 116.3(10) . . ?
H3A C3 H3B 107.4 . . ?
C2 C3 H3A 108.2 . . ?
C2 C3 H3B 108.2 . . ?
O82 C1 H1A 107.4 . . ?
O82 C1 H1B 107.4 . . ?
O82 C1 C4 119.5(14) . . ?
H1A C1 H1B 107.0 . . ?
C4 C1 H1A 107.4 . . ?
C4 C1 H1B 107.4 . . ?
O81 C17 C16 114.0(11) . . ?
O81 C17 H17A 108.8 . . ?
O81 C17 H17B 108.8 . . ?
C16 C17 H17A 108.8 . . ?
C16 C17 H17B 108.8 . . ?
H17A C17 H17B 107.7 . . ?
N12 C4 H4A 108.7 . . ?
N12 C4 H4B 108.7 . . ?
C1 C4 N12 114.4(12) . . ?
C1 C4 H4A 108.7 . . ?
C1 C4 H4B 108.7 . . ?
H4A C4 H4B 107.6 . . ?
O82 C2 C3 115.2(13) . . ?
O82 C2 H2A 108.5 . . ?
O82 C2 H2B 108.5 . . ?
C3 C2 H2A 108.5 . . ?
C3 C2 H2B 108.5 . . ?
H2A C2 H2B 107.5 . . ?

loop_
_geom_bond_atom_site_label_1
_geom_bond_atom_site_label_2
_geom_bond_distance
_geom_bond_site_symmetry_2
_geom_bond_publ_flag
Mo17 O25 2.421(5) . ?
Mo17 O4 2.017(5) . ?
Mo17 O5 1.839(5) . ?
Mo17 O8 1.846(5) . ?
Mo17 O7 1.977(5) . ?
Mo17 O2 1.676(5) . ?
Mo15 O6 1.850(5) . ?
Mo15 O27 2.423(5) . ?
Mo15 O5 1.931(5) . ?
Mo15 O9 2.001(5) . ?
Mo15 O10 1.849(5) . ?
Mo15 O1 1.687(5) . ?
Mo16 O4 1.822(5) . ?
Mo16 O6 1.974(5) . ?
Mo16 O12 1.856(5) . ?
Mo16 O11 2.010(5) . ?
Mo16 O26 2.424(5) . ?
Mo16 O3 1.675(6) . ?
Mo21 O30 2.013(6) . ?
Mo21 O11 1.830(5) . ?
Mo21 O21 1.822(5) . ?
Mo21 O26 2.437(5) . ?
Mo21 O23 1.989(5) . ?
Mo21 O22 1.685(5) . ?
Mo23 O25 2.430(4) . ?
Mo23 O34 1.972(5) . ?
Mo23 O15 2.042(5) . ?
Mo23 O7 1.866(5) . ?
Mo23 O13 1.818(5) . ?
Mo23 O14 1.672(5) . ?
Mo24 O28 1.996(6) . ?
Mo24 O34 1.846(5) . ?
Mo24 O38 1.980(5) . ?
Mo24 O31 2.408(5) . ?
Mo24 O35 1.836(6) . ?
Mo24 O36 1.669(5) . ?
Mo18 O25 2.445(5) . ?
Mo18 O17 2.013(5) . ?
Mo18 O8 2.008(5) . ?
Mo18 O15 1.827(5) . ?
Mo18 O33 1.822(5) . ?
Mo18 O16 1.679(6) . ?
Mo13 O27 2.420(5) . ?
Mo13 O29 1.823(5) . ?
Mo13 O10 2.006(5) . ?
Mo13 O21 2.009(5) . ?
Mo13 O19 1.845(5) . ?
Mo13 O20 1.669(5) . ?
Mo14 O27 2.441(5) . ?
Mo14 O17 1.821(5) . ?
Mo14 O9 1.844(6) . ?
Mo14 O19 2.011(5) . ?
Mo14 O32 2.000(6) . ?
Mo14 O18 1.683(5) . ?
Mo20 O29 1.978(5) . ?
Mo20 O30 1.815(6) . ?
Mo20 O38 1.874(5) . ?
Mo20 O37 2.018(6) . ?
Mo20 O31 2.423(5) . ?
Mo20 O39 1.677(5) . ?
Mo22 O28 1.817(6) . ?
Mo22 O12 1.987(6) . ?
Mo22 O13 2.015(5) . ?
Mo22 O26 2.453(4) . ?
Mo22 O23 1.857(6) . ?
Mo22 O24 1.670(5) . ?
Mo19 O33 2.009(5) . ?
Mo19 O37 1.849(5) . ?
Mo19 O31 2.458(5) . ?
Mo19 O35 2.009(5) . ?
Mo19 O32 1.837(5) . ?
Mo19 O40 1.673(6) . ?
Mo11 O65 2.429(5) . ?
Mo11 O68 1.936(6) . ?
Mo11 O64 1.900(5) . ?
Mo11 O49 1.907(5) . ?
Mo11 O54 1.898(5) . ?
Mo11 O80 1.612(6) . ?
Mo8 O67 2.420(5) . ?
Mo8 O62 1.908(5) . ?
Mo8 O73 1.968(6) . ?
Mo8 O48 1.855(5) . ?
Mo8 O60 1.927(6) . ?
Mo8 O61 1.672(6) . ?
Mo9 O42 1.893(6) . ?
Mo9 O47 1.868(5) . ?
Mo9 O50 2.446(5) . ?
Mo9 O48 1.939(5) . ?
Mo9 O43 1.964(5) . ?
Mo9 O41 1.638(6) . ?
Mo4 O42 1.943(6) . ?
Mo4 O49 1.897(5) . ?
Mo4 O45 1.917(5) . ?
Mo4 O50 2.425(5) . ?
Mo4 O52 1.889(6) . ?
Mo4 O44 1.671(6) . ?
Mo10 O65 2.407(5) . ?
Mo10 O62 1.888(5) . ?
Mo10 O47 1.956(5) . ?
Mo10 O64 1.928(5) . ?
Mo10 O72 1.885(6) . ?
Mo10 O63 1.617(5) . ?
Mo1 O45 1.938(6) . ?
Mo1 O50 2.441(5) . ?
Mo1 O51 1.871(6) . ?
Mo1 O43 1.891(6) . ?
Mo1 O53 1.942(6) . ?
Mo1 O46 1.675(5) . ?
Mo12 O65 2.443(5) . ?
Mo12 O68 1.899(6) . ?
Mo12 O72 1.947(5) . ?
Mo12 O76 1.935(6) . ?
Mo12 O74 1.845(5) . ?
Mo12 O77 1.715(5) . ?
Mo6 O66 2.435(5) . ?
Mo6 O74 1.985(5) . ?
Mo6 O75 1.896(6) . ?
Mo6 O69 1.921(6) . ?
Mo6 O70 1.858(5) . ?
Mo6 O79 1.667(6) . ?
Mo7 O67 2.414(5) . ?
Mo7 O73 1.905(6) . ?
Mo7 O76 1.896(5) . ?
Mo7 O71 1.941(6) . ?
Mo7 O75 1.923(6) . ?
Mo7 O78 1.610(7) . ?
Mo2 O66 2.428(5) . ?
Mo2 O56 1.915(6) . ?
Mo2 O53 1.869(6) . ?
Mo2 O58 1.910(6) . ?
Mo2 O70 1.975(6) . ?
Mo2 O57 1.674(6) . ?
Mo5 O66 2.434(5) . ?
Mo5 O56 1.908(6) . ?
Mo5 O54 1.895(5) . ?
Mo5 O52 1.931(6) . ?
Mo5 O69 1.911(6) . ?
Mo5 O55 1.676(6) . ?
Mo3 O67 2.433(5) . ?
Mo3 O51 1.940(6) . ?
Mo3 O60 1.920(6) . ?
Mo3 O71 1.906(6) . ?
Mo3 O58 1.905(6) . ?
Mo3 O59 1.662(6) . ?
Cu2 N6 1.984(6) 3_666 ?
Cu2 N6 1.984(6) . ?
Cu2 N4 1.975(6) . ?
Cu2 N4 1.975(6) 3_666 ?
Cu1 Cl1 2.264(3) . ?
Cu1 N5 2.027(6) . ?
Cu1 N3 2.052(7) . ?
Cu1 N9 1.960(8) . ?
P2 O25 1.528(5) . ?
P2 O27 1.533(5) . ?
P2 O26 1.526(5) . ?
P2 O31 1.529(5) . ?
P1 O67 1.529(5) . ?
P1 O65 1.532(5) . ?
P1 O50 1.528(5) . ?
P1 O66 1.528(5) . ?
N6 N5 1.380(8) . ?
N6 C11 1.310(9) . ?
N4 N3 1.375(8) . ?
N4 C19 1.295(10) . ?
N5 C10 1.285(10) . ?
N7 C10 1.363(10) . ?
N7 C11 1.353(9) . ?
N7 C12 1.469(10) . ?
N3 C20 1.306(10) . ?
N1 H1 0.9800 . ?
N1 C23 1.506(10) . ?
N1 C25 1.508(10) . ?
N1 C24 1.505(10) . ?
N2 C19 1.337(10) . ?
N2 C20 1.329(10) . ?
N2 C21 1.466(10) . ?
N8 H8 0.9800 . ?
N8 C14 1.497(10) . ?
N8 C15 1.505(12) . ?
N8 C16 1.498(11) . ?
C10 H10 0.9300 . ?
N9 N10 1.395(11) . ?
N9 C8 1.276(11) . ?
C11 H11 0.9300 . ?
O83 C26 1.408(12) . ?
O83 C27 1.406(13) . ?
C12 H12A 0.9700 . ?
C12 H12B 0.9700 . ?
C12 C13 1.514(11) . ?
C19 H19 0.9300 . ?
C22 H22A 0.9700 . ?
C22 H22B 0.9700 . ?
C22 C23 1.511(11) . ?
C22 C21 1.506(11) . ?
C23 H23A 0.9700 . ?
C23 H23B 0.9700 . ?
C20 H20 0.9300 . ?
N11 C8 1.301(12) . ?
N11 C9 1.394(15) . ?
N11 C7 1.437(11) . ?
C14 H14A 0.9700 . ?
C14 H14B 0.9700 . ?
C14 C13 1.499(11) . ?
O81 C18 1.404(13) . ?
O81 C17 1.382(14) . ?
C13 H13A 0.9700 . ?
C13 H13B 0.9700 . ?
N10 H10A 0.8600 . ?
N10 C9 1.284(12) . ?
C25 H25A 0.9700 . ?
C25 H25B 0.9700 . ?
C25 C27 1.507(14) . ?
C24 H24A 0.9700 . ?
C24 H24B 0.9700 . ?
C24 C26 1.508(12) . ?
C21 H21A 0.9700 . ?
C21 H21B 0.9700 . ?
N12 H12 0.9800 . ?
N12 C5 1.529(14) . ?
N12 C3 1.449(14) . ?
N12 C4 1.490(15) . ?
C26 H26A 0.9700 . ?
C26 H26B 0.9700 . ?
O82 C1 1.349(15) . ?
O82 C2 1.401(16) . ?
C15 H15A 0.9700 . ?
C15 H15B 0.9700 . ?
C15 C18 1.517(13) . ?
C8 H8A 0.9300 . ?
C16 H16A 0.9700 . ?
C16 H16B 0.9700 . ?
C16 C17 1.491(14) . ?
C9 H9 0.9300 . ?
C6 H6A 0.9700 . ?
C6 H6B 0.9700 . ?
C6 C5 1.482(16) . ?
C6 C7 1.565(15) . ?
C5 H5A 0.9700 . ?
C5 H5B 0.9700 . ?
C27 H27A 0.9700 . ?
C27 H27B 0.9700 . ?
C7 H7A 0.9700 . ?
C7 H7B 0.9700 . ?
C18 H18A 0.9700 . ?
C18 H18B 0.9700 . ?
C3 H3A 0.9700 . ?
C3 H3B 0.9700 . ?
C3 C2 1.459(16) . ?
C1 H1A 0.9700 . ?
C1 H1B 0.9700 . ?
C1 C4 1.421(16) . ?
C17 H17A 0.9700 . ?
C17 H17B 0.9700 . ?
C4 H4A 0.9700 . ?
C4 H4B 0.9700 . ?
C2 H2A 0.9700 . ?
C2 H2B 0.9700 . ?

loop_
_geom_torsion_atom_site_label_1
_geom_torsion_atom_site_label_2
_geom_torsion_atom_site_label_3
_geom_torsion_atom_site_label_4
_geom_torsion
_geom_torsion_site_symmetry_1
_geom_torsion_site_symmetry_2
_geom_torsion_site_symmetry_3
_geom_torsion_site_symmetry_4
_geom_torsion_publ_flag
Cu2 N6 N5 Cu1 -8.5(8) . . . . ?
Cu2 N6 N5 C10 -179.6(5) . . . . ?
Cu2 N6 C11 N7 179.4(5) . . . . ?
Cu2 N4 N3 Cu1 -15.3(8) . . . . ?
Cu2 N4 N3 C20 177.0(5) . . . . ?
Cu2 N4 C19 N2 -177.6(5) . . . . ?
Cu1 N5 C10 N7 -170.8(5) . . . . ?
Cu1 N3 C20 N2 -165.3(5) . . . . ?
Cu1 N9 N10 C9 -178.2(7) . . . . ?
Cu1 N9 C8 N11 178.9(6) . . . . ?
O25 Mo17 O5 Mo15 -59.4(9) . . . . ?
O25 Mo17 O8 Mo18 3.4(2) . . . . ?
O25 Mo23 O7 Mo17 0.9(3) . . . . ?
O25 Mo23 O13 Mo22 -53.2(6) . . . . ?
O25 Mo18 O15 Mo23 1.3(3) . . . . ?
O25 Mo18 O33 Mo19 -50.0(6) . . . . ?
O25 P2 O27 Mo15 64.9(4) . . . . ?
O25 P2 O27 Mo13 -174.3(3) . . . . ?
O25 P2 O27 Mo14 -54.2(4) . . . . ?
O25 P2 O26 Mo16 -55.0(4) . . . . ?
O25 P2 O26 Mo21 -174.6(3) . . . . ?
O25 P2 O26 Mo22 65.9(4) . . . . ?
O25 P2 O31 Mo24 -54.4(4) . . . . ?
O25 P2 O31 Mo20 -174.7(3) . . . . ?
O25 P2 O31 Mo19 65.2(4) . . . . ?
O28 Mo24 O34 Mo23 25.0(6) . . . . ?
O28 Mo24 O35 Mo19 -0.6(7) . . . . ?
O28 Mo22 O23 Mo21 85.6(4) . . . . ?
O4 Mo17 O5 Mo15 23.0(9) . . . . ?
O4 Mo17 O8 Mo18 -5.4(7) . . . . ?
O4 Mo16 O12 Mo22 85.6(4) . . . . ?
O6 Mo15 O10 Mo13 86.4(3) . . . . ?
O6 Mo16 O4 Mo17 29.4(6) . . . . ?
O6 Mo16 O12 Mo22 -11.2(7) . . . . ?
O27 Mo15 O6 Mo16 -54.0(6) . . . . ?
O27 Mo15 O10 Mo13 2.5(3) . . . . ?
O27 Mo13 O29 Mo20 -53.4(6) . . . . ?
O27 Mo13 O19 Mo14 1.4(3) . . . . ?
O27 Mo14 O17 Mo18 -52.1(7) . . . . ?
O27 Mo14 O9 Mo15 1.5(3) . . . . ?
O27 P2 O25 Mo17 -54.6(4) . . . . ?
O27 P2 O25 Mo23 -174.1(3) . . . . ?
O27 P2 O25 Mo18 65.6(4) . . . . ?
O27 P2 O26 Mo16 65.2(4) . . . . ?
O27 P2 O26 Mo21 -54.4(4) . . . . ?
O27 P2 O26 Mo22 -173.9(3) . . . . ?
O27 P2 O31 Mo24 -174.7(3) . . . . ?
O27 P2 O31 Mo20 65.1(4) . . . . ?
O27 P2 O31 Mo19 -55.0(4) . . . . ?
O67 Mo8 O48 Mo9 -59.7(6) . . . . ?
O67 Mo7 O76 Mo12 -56.5(6) . . . . ?
O67 P1 O65 Mo11 -178.2(3) . . . . ?
O67 P1 O65 Mo10 -59.0(4) . . . . ?
O67 P1 O65 Mo12 62.1(4) . . . . ?
O67 P1 O50 Mo9 61.1(4) . . . . ?
O67 P1 O50 Mo4 -179.8(3) . . . . ?
O67 P1 O50 Mo1 -58.5(4) . . . . ?
O67 P1 O66 Mo6 -59.3(4) . . . . ?
O67 P1 O66 Mo2 61.6(4) . . . . ?
O67 P1 O66 Mo5 -178.7(3) . . . . ?
O17 Mo18 O15 Mo23 -8.7(8) . . . . ?
O17 Mo18 O33 Mo19 31.0(6) . . . . ?
O17 Mo14 O9 Mo15 85.2(3) . . . . ?
O5 Mo17 O8 Mo18 82.9(3) . . . . ?
O5 Mo15 O6 Mo16 24.6(6) . . . . ?
O5 Mo15 O10 Mo13 0.0(7) . . . . ?
O65 Mo11 O64 Mo10 4.0(3) . . . . ?
O65 Mo11 O54 Mo5 56.4(7) . . . . ?
O65 Mo10 O62 Mo8 -55.9(6) . . . . ?
O65 Mo10 O72 Mo12 2.9(3) . . . . ?
O65 Mo12 O68 Mo11 -0.2(3) . . . . ?
O65 Mo12 O74 Mo6 -53.4(7) . . . . ?
O65 P1 O67 Mo8 62.3(4) . . . . ?
O65 P1 O67 Mo7 -58.0(4) . . . . ?
O65 P1 O67 Mo3 -177.7(3) . . . . ?
O65 P1 O50 Mo9 -58.7(4) . . . . ?
O65 P1 O50 Mo4 60.3(4) . . . . ?
O65 P1 O50 Mo1 -178.3(3) . . . . ?
O65 P1 O66 Mo6 60.4(4) . . . . ?
O65 P1 O66 Mo2 -178.7(3) . . . . ?
O65 P1 O66 Mo5 -59.0(4) . . . . ?
O29 Mo13 O19 Mo14 85.2(4) . . . . ?
O29 Mo20 O30 Mo21 21.0(6) . . . . ?
O29 Mo20 O38 Mo24 -10.1(8) . . . . ?
O12 Mo16 O4 Mo17 -124.9(6) . . . . ?
O12 Mo22 O28 Mo24 -27.6(10) . . . . ?
O12 Mo22 O23 Mo21 -67.7(4) . . . . ?
O9 Mo15 O6 Mo16 -31.8(10) . . . . ?
O9 Mo15 O10 Mo13 -69.9(3) . . . . ?
O9 Mo14 O17 Mo18 -125.7(7) . . . . ?
O42 Mo9 O47 Mo10 -127.3(6) . . . . ?
O42 Mo4 O49 Mo11 133.2(6) . . . . ?
O42 Mo4 O52 Mo5 -48.7(11) . . . . ?
O8 Mo17 O5 Mo15 -132.9(9) . . . . ?
O8 Mo18 O15 Mo23 -70.8(3) . . . . ?
O8 Mo18 O33 Mo19 -23.0(10) . . . . ?
O30 Mo21 O11 Mo16 -6.3(7) . . . . ?
O30 Mo21 O21 Mo13 26.1(6) . . . . ?
O30 Mo20 O38 Mo24 83.9(4) . . . . ?
O10 Mo15 O6 Mo16 -127.5(6) . . . . ?
O10 Mo13 O29 Mo20 -29.7(11) . . . . ?
O10 Mo13 O19 Mo14 -70.5(3) . . . . ?
O68 Mo11 O64 Mo10 -69.2(3) . . . . ?
O68 Mo11 O54 Mo5 129.4(8) . . . . ?
O68 Mo12 O74 Mo6 -126.2(7) . . . . ?
O11 Mo16 O4 Mo17 -29.6(10) . . . . ?
O11 Mo16 O12 Mo22 -71.3(3) . . . . ?
O11 Mo21 O21 Mo13 -127.3(6) . . . . ?
O62 Mo8 O48 Mo9 23.1(6) . . . . ?
O62 Mo10 O72 Mo12 86.3(4) . . . . ?
O47 Mo9 O42 Mo4 82.9(3) . . . . ?
O47 Mo10 O62 Mo8 28.0(6) . . . . ?
O47 Mo10 O72 Mo12 6.9(8) . . . . ?
O34 Mo23 O7 Mo17 -12.9(7) . . . . ?
O34 Mo23 O13 Mo22 26.9(6) . . . . ?
O34 Mo24 O35 Mo19 87.5(3) . . . . ?
O15 Mo23 O7 Mo17 -71.0(3) . . . . ?
O15 Mo23 O13 Mo22 -31.7(10) . . . . ?
O15 Mo18 O33 Mo19 -123.5(6) . . . . ?
O7 Mo17 O5 Mo15 -33.0(13) . . . . ?
O7 Mo17 O8 Mo18 -69.2(3) . . . . ?
O7 Mo23 O13 Mo22 -126.8(6) . . . . ?
O13 Mo23 O7 Mo17 85.7(3) . . . . ?
O13 Mo22 O28 Mo24 30.2(6) . . . . ?
O13 Mo22 O23 Mo21 -7.4(8) . . . . ?
O21 Mo21 O11 Mo16 85.4(3) . . . . ?
O21 Mo13 O29 Mo20 27.6(6) . . . . ?
O21 Mo13 O19 Mo14 -9.5(8) . . . . ?
O26 Mo16 O4 Mo17 -52.1(6) . . . . ?
O26 Mo16 O12 Mo22 1.6(3) . . . . ?
O26 Mo21 O11 Mo16 2.5(3) . . . . ?
O26 Mo21 O21 Mo13 -53.1(6) . . . . ?
O26 Mo22 O28 Mo24 -50.9(6) . . . . ?
O26 Mo22 O23 Mo21 3.3(3) . . . . ?
O26 P2 O25 Mo17 65.4(4) . . . . ?
O26 P2 O25 Mo23 -54.1(4) . . . . ?
O26 P2 O25 Mo18 -174.5(3) . . . . ?
O26 P2 O27 Mo15 -55.1(4) . . . . ?
O26 P2 O27 Mo13 65.7(4) . . . . ?
O26 P2 O27 Mo14 -174.2(3) . . . . ?
O26 P2 O31 Mo24 65.5(4) . . . . ?
O26 P2 O31 Mo20 -54.7(4) . . . . ?
O26 P2 O31 Mo19 -174.8(3) . . . . ?
O19 Mo13 O29 Mo20 -127.1(6) . . . . ?
O19 Mo14 O17 Mo18 -28.2(11) . . . . ?
O19 Mo14 O9 Mo15 -70.1(3) . . . . ?
O64 Mo11 O54 Mo5 49.3(11) . . . . ?
O64 Mo10 O62 Mo8 -39.8(11) . . . . ?
O64 Mo10 O72 Mo12 -70.2(3) . . . . ?
O73 Mo8 O48 Mo9 -53.7(10) . . . . ?
O73 Mo7 O76 Mo12 -130.3(6) . . . . ?
O49 Mo11 O64 Mo10 87.8(3) . . . . ?
O49 Mo11 O54 Mo5 -27.7(7) . . . . ?
O49 Mo4 O52 Mo5 27.7(7) . . . . ?
O45 Mo4 O49 Mo11 55.3(9) . . . . ?
O45 Mo4 O52 Mo5 -128.2(7) . . . . ?
O45 Mo1 O51 Mo3 -40.5(11) . . . . ?
O45 Mo1 O43 Mo9 -69.9(4) . . . . ?
O33 Mo18 O15 Mo23 85.2(4) . . . . ?
O33 Mo19 O37 Mo20 -9.5(8) . . . . ?
O33 Mo19 O32 Mo14 26.8(6) . . . . ?
O38 Mo24 O34 Mo23 -32.8(10) . . . . ?
O38 Mo24 O35 Mo19 -68.9(3) . . . . ?
O38 Mo20 O30 Mo21 -134.1(6) . . . . ?
O50 Mo9 O42 Mo4 0.3(3) . . . . ?
O50 Mo9 O47 Mo10 -53.5(6) . . . . ?
O50 Mo4 O49 Mo11 59.2(6) . . . . ?
O50 Mo4 O52 Mo5 -55.3(7) . . . . ?
O50 Mo1 O51 Mo3 -53.9(7) . . . . ?
O50 Mo1 O43 Mo9 2.4(3) . . . . ?
O50 P1 O67 Mo8 -58.1(4) . . . . ?
O50 P1 O67 Mo7 -178.4(3) . . . . ?
O50 P1 O67 Mo3 61.9(4) . . . . ?
O50 P1 O65 Mo11 -58.2(4) . . . . ?
O50 P1 O65 Mo10 61.0(4) . . . . ?
O50 P1 O65 Mo12 -177.9(3) . . . . ?
O50 P1 O66 Mo6 -179.0(3) . . . . ?
O50 P1 O66 Mo2 -58.2(4) . . . . ?
O50 P1 O66 Mo5 61.5(4) . . . . ?
O37 Mo20 O30 Mo21 -42.1(9) . . . . ?
O37 Mo20 O38 Mo24 -70.9(4) . . . . ?
O37 Mo19 O32 Mo14 -127.9(6) . . . . ?
O66 Mo6 O75 Mo7 -52.0(7) . . . . ?
O66 Mo6 O70 Mo2 2.4(3) . . . . ?
O66 Mo2 O53 Mo1 -54.8(6) . . . . ?
O66 Mo5 O54 Mo11 -55.2(7) . . . . ?
O66 P1 O67 Mo8 -177.7(3) . . . . ?
O66 P1 O67 Mo7 62.0(4) . . . . ?
O66 P1 O67 Mo3 -57.7(4) . . . . ?
O66 P1 O65 Mo11 61.9(4) . . . . ?
O66 P1 O65 Mo10 -178.9(3) . . . . ?
O66 P1 O65 Mo12 -57.8(4) . . . . ?
O66 P1 O50 Mo9 -179.1(3) . . . . ?
O66 P1 O50 Mo4 -60.1(4) . . . . ?
O66 P1 O50 Mo1 61.3(4) . . . . ?
O31 Mo24 O34 Mo23 -56.5(6) . . . . ?
O31 Mo24 O35 Mo19 4.0(3) . . . . ?
O31 Mo20 O30 Mo21 -60.5(6) . . . . ?
O31 Mo20 O38 Mo24 1.6(3) . . . . ?
O31 Mo19 O37 Mo20 0.9(3) . . . . ?
O31 Mo19 O32 Mo14 -54.9(6) . . . . ?
O31 P2 O25 Mo17 -174.6(3) . . . . ?
O31 P2 O25 Mo23 65.9(4) . . . . ?
O31 P2 O25 Mo18 -54.4(4) . . . . ?
O31 P2 O27 Mo15 -175.0(3) . . . . ?
O31 P2 O27 Mo13 -54.2(4) . . . . ?
O31 P2 O27 Mo14 65.9(4) . . . . ?
O31 P2 O26 Mo16 -175.0(3) . . . . ?
O31 P2 O26 Mo21 65.3(4) . . . . ?
O31 P2 O26 Mo22 -54.1(4) . . . . ?
O72 Mo10 O62 Mo8 -129.4(7) . . . . ?
O72 Mo12 O68 Mo11 -72.7(3) . . . . ?
O72 Mo12 O74 Mo6 -42.0(11) . . . . ?
O48 Mo9 O42 Mo4 -1.5(8) . . . . ?
O48 Mo9 O47 Mo10 28.8(6) . . . . ?
O51 Mo1 O43 Mo9 85.6(4) . . . . ?
O43 Mo9 O42 Mo4 -72.7(3) . . . . ?
O43 Mo9 O47 Mo10 -41.1(10) . . . . ?
O43 Mo1 O51 Mo3 -127.5(7) . . . . ?
O35 Mo24 O34 Mo23 -131.0(6) . . . . ?
O35 Mo19 O37 Mo20 -70.3(3) . . . . ?
O35 Mo19 O32 Mo14 -31.3(10) . . . . ?
O76 Mo12 O68 Mo11 -4.6(8) . . . . ?
O76 Mo12 O74 Mo6 29.0(7) . . . . ?
O56 Mo2 O53 Mo1 -127.2(7) . . . . ?
O56 Mo5 O54 Mo11 -45.9(12) . . . . ?
O1 Mo15 O6 Mo16 129.0(6) . . . . ?
O1 Mo15 O10 Mo13 -169.5(3) . . . . ?
O23 Mo21 O11 Mo16 -70.1(3) . . . . ?
O23 Mo21 O21 Mo13 -26.5(10) . . . . ?
O23 Mo22 O28 Mo24 -124.4(6) . . . . ?
O39 Mo20 O30 Mo21 122.5(6) . . . . ?
O39 Mo20 O38 Mo24 -168.7(4) . . . . ?
O60 Mo8 O48 Mo9 -132.5(6) . . . . ?
O54 Mo11 O64 Mo10 11.4(8) . . . . ?
O53 Mo1 O51 Mo3 29.6(7) . . . . ?
O53 Mo1 O43 Mo9 4.0(9) . . . . ?
O32 Mo14 O17 Mo18 29.1(7) . . . . ?
O32 Mo14 O9 Mo15 -9.5(7) . . . . ?
O32 Mo19 O37 Mo20 83.9(3) . . . . ?
O22 Mo21 O11 Mo16 -169.2(3) . . . . ?
O22 Mo21 O21 Mo13 128.9(6) . . . . ?
O52 Mo4 O49 Mo11 -24.9(6) . . . . ?
O52 Mo5 O54 Mo11 28.4(7) . . . . ?
O74 Mo12 O68 Mo11 82.9(3) . . . . ?
O74 Mo6 O75 Mo7 31.8(7) . . . . ?
O74 Mo6 O70 Mo2 6.0(9) . . . . ?
O14 Mo23 O7 Mo17 -167.0(3) . . . . ?
O14 Mo23 O13 Mo22 128.3(6) . . . . ?
O71 Mo7 O76 Mo12 -43.3(11) . . . . ?
N6 N5 C10 N7 -0.5(9) . . . . ?
O58 Mo2 O53 Mo1 27.8(7) . . . . ?
O75 Mo6 O70 Mo2 85.1(4) . . . . ?
O75 Mo7 O76 Mo12 27.3(6) . . . . ?
O20 Mo13 O29 Mo20 127.5(6) . . . . ?
O20 Mo13 O19 Mo14 -168.3(4) . . . . ?
O2 Mo17 O5 Mo15 121.2(9) . . . . ?
O2 Mo17 O8 Mo18 -168.3(3) . . . . ?
O77 Mo12 O68 Mo11 -171.6(3) . . . . ?
O77 Mo12 O74 Mo6 131.6(7) . . . . ?
O69 Mo6 O75 Mo7 -33.9(11) . . . . ?
O69 Mo6 O70 Mo2 -69.9(4) . . . . ?
O69 Mo5 O54 Mo11 -127.9(8) . . . . ?
N4 N3 C20 N2 0.8(9) . . . . ?
O70 Mo6 O75 Mo7 -125.1(7) . . . . ?
O70 Mo2 O53 Mo1 -45.3(11) . . . . ?
N5 N6 C11 N7 -1.4(8) . . . . ?
N7 C12 C13 C14 -63.8(10) . . . . ?
O18 Mo14 O17 Mo18 128.4(7) . . . . ?
O18 Mo14 O9 Mo15 -167.9(3) . . . . ?
O36 Mo24 O34 Mo23 125.2(6) . . . . ?
O36 Mo24 O35 Mo19 -168.7(3) . . . . ?
N3 N4 C19 N2 -0.3(9) . . . . ?
O16 Mo18 O15 Mo23 -168.8(3) . . . . ?
O16 Mo18 O33 Mo19 132.0(6) . . . . ?
O63 Mo10 O62 Mo8 127.0(7) . . . . ?
O63 Mo10 O72 Mo12 -168.1(4) . . . . ?
O3 Mo16 O4 Mo17 130.3(6) . . . . ?
O3 Mo16 O12 Mo22 -169.4(3) . . . . ?
O40 Mo19 O37 Mo20 -171.3(3) . . . . ?
O40 Mo19 O32 Mo14 127.3(6) . . . . ?
N1 C25 C27 O83 57.7(12) . . . . ?
N1 C24 C26 O83 -53.5(11) . . . . ?
O24 Mo22 O28 Mo24 130.3(7) . . . . ?
O24 Mo22 O23 Mo21 -168.0(4) . . . . ?
O41 Mo9 O42 Mo4 -172.7(3) . . . . ?
O41 Mo9 O47 Mo10 128.3(6) . . . . ?
O61 Mo8 O48 Mo9 125.0(6) . . . . ?
O44 Mo4 O49 Mo11 -126.4(6) . . . . ?
O44 Mo4 O52 Mo5 129.9(7) . . . . ?
O46 Mo1 O51 Mo3 130.5(7) . . . . ?
O46 Mo1 O43 Mo9 -169.6(4) . . . . ?
O80 Mo11 O64 Mo10 -171.7(4) . . . . ?
O80 Mo11 O54 Mo5 -127.5(7) . . . . ?
N8 C14 C13 C12 170.9(7) . . . . ?
N8 C15 C18 O81 -58.1(14) . . . . ?
N8 C16 C17 O81 56.6(14) . . . . ?
O57 Mo2 O53 Mo1 129.8(7) . . . . ?
O79 Mo6 O75 Mo7 131.3(7) . . . . ?
O79 Mo6 O70 Mo2 -171.4(4) . . . . ?
C10 N7 C11 N6 1.1(9) . . . . ?
C10 N7 C12 C13 -46.5(11) . . . . ?
N9 N10 C9 N11 -1.2(12) . . . . ?
C11 N6 N5 Cu1 172.3(5) . . . . ?
C11 N6 N5 C10 1.2(8) . . . . ?
C11 N7 C10 N5 -0.3(9) . . . . ?
C11 N7 C12 C13 133.4(8) . . . . ?
C12 N7 C10 N5 179.6(7) . . . . ?
C12 N7 C11 N6 -178.9(7) . . . . ?
O55 Mo5 O54 Mo11 130.6(8) . . . . ?
C19 N4 N3 Cu1 167.3(6) . . . . ?
C19 N4 N3 C20 -0.3(9) . . . . ?
C19 N2 C20 N3 -0.9(9) . . . . ?
C19 N2 C21 C22 83.7(11) . . . . ?
C23 N1 C25 C27 -172.0(8) . . . . ?
C23 N1 C24 C26 170.2(7) . . . . ?
C23 C22 C21 N2 -166.8(8) . . . . ?
C20 N2 C19 N4 0.7(9) . . . . ?
C20 N2 C21 C22 -92.6(11) . . . . ?
C14 N8 C15 C18 -179.8(9) . . . . ?
C14 N8 C16 C17 -179.7(10) . . . . ?
N10 N9 C8 N11 0.5(11) . . . . ?
C25 N1 C23 C22 -168.4(7) . . . . ?
C25 N1 C24 C26 46.0(10) . . . . ?
C24 N1 C23 C22 67.5(9) . . . . ?
C24 N1 C25 C27 -47.1(11) . . . . ?
C21 N2 C19 N4 -176.3(8) . . . . ?
C21 N2 C20 N3 176.0(8) . . . . ?
C21 C22 C23 N1 -170.8(7) . . . . ?
N12 C3 C2 O82 -46.2(19) . . . . ?
C26 O83 C27 C25 -64.9(12) . . . . ?
O82 C1 C4 N12 46(2) . . . . ?
C15 N8 C14 C13 65.5(10) . . . . ?
C15 N8 C16 C17 -55.0(12) . . . . ?
C8 N9 N10 C9 0.5(11) . . . . ?
C8 N11 C9 N10 1.5(12) . . . . ?
C8 N11 C7 C6 -79.8(15) . . . . ?
C16 N8 C14 C13 -171.4(8) . . . . ?
C16 N8 C15 C18 55.6(12) . . . . ?
C9 N11 C8 N9 -1.2(11) . . . . ?
C9 N11 C7 C6 100.0(13) . . . . ?
C5 N12 C3 C2 174.2(12) . . . . ?
C5 N12 C4 C1 -165.9(12) . . . . ?
C5 C6 C7 N11 -72.2(14) . . . . ?
C27 O83 C26 C24 61.7(11) . . . . ?
C7 N11 C8 N9 178.7(9) . . . . ?
C7 N11 C9 N10 -178.4(9) . . . . ?
C7 C6 C5 N12 178.0(9) . . . . ?
C18 O81 C17 C16 -57.8(13) . . . . ?
C3 N12 C5 C6 -172.4(11) . . . . ?
C3 N12 C4 C1 -37.9(16) . . . . ?
C1 O82 C2 C3 48.0(18) . . . . ?
C17 O81 C18 C15 58.6(14) . . . . ?
C4 N12 C5 C6 -43.3(15) . . . . ?
C4 N12 C3 C2 39.4(16) . . . . ?
C2 O82 C1 C4 -49(2) . . . . ?
O78 Mo7 O76 Mo12 130.0(7) . . . . ?

loop_
_platon_squeeze_void_nr
_platon_squeeze_void_average_x
_platon_squeeze_void_average_y
_platon_squeeze_void_average_z
_platon_squeeze_void_volume
_platon_squeeze_void_count_electrons
_platon_squeeze_void_content
1 0.000 0.500 0.000 875 262 ' '
2 0.000 0.000 0.500 875 263 ' '
